data_1558594
loop_
_publ_author_name
'Dang, Li-Long'
'Gao, Xiang'
'Lin, Yue-Jian'
'Jin, Guo-Xin'

_publ_section_title
;
 Selective synthesis and structural transformation between a molecular
 ring-in-ring architecture and an abnormal trefoil knot
;
_journal_name_full 'Chemical Science'
_journal_paper_doi 10.1039/D0SC02733B
_journal_year 2020
_chemical_formula_sum 'C160 H184 F12 Ir4 N20 O26 S4'
_chemical_formula_weight 3928.30
_space_group_crystal_system monoclinic
_space_group_IT_number 14
_space_group_name_Hall '-P 2yn'
_space_group_name_H-M_alt 'P 1 21/n 1'
_atom_sites_solution_hydrogens geom
_audit_creation_method SHELXL-2016/6
_audit_update_record
;
2020-06-17 deposited with the CCDC.	2020-07-15 downloaded from the CCDC.
;
_cell_angle_alpha 90
_cell_angle_beta 103.152(2)
_cell_angle_gamma 90
_cell_formula_units_Z 4
_cell_length_a 30.1831(13)
_cell_length_b 15.0508(8)
_cell_length_c 33.4363(15)
_cell_measurement_reflns_used 5389
_cell_measurement_temperature 173(2)
_cell_measurement_theta_max 44.42
_cell_measurement_theta_min 2.87
_cell_volume 14791.0(12)
_computing_cell_refinement 'Bruker SAINT'
_computing_data_collection 'Bruker APEX2'
_computing_data_reduction 'Bruker SAINT'
_computing_molecular_graphics 'Bruker SHELXTL'
_computing_publication_material 'Bruker SHELXTL'
_computing_structure_refinement 'SHELXL-2016/6 (Sheldrick, 2016)'
_computing_structure_solution 'SHELXT 2014/5 (Sheldrick, 2014)'
_diffrn_ambient_temperature 173(2)
_diffrn_measured_fraction_theta_full 0.997
_diffrn_measured_fraction_theta_max 0.997
_diffrn_measurement_device_type 'Bruker APEX-II CCD'
_diffrn_measurement_method '\f and \w scans'
_diffrn_radiation_type GaK\a
_diffrn_radiation_wavelength 1.34138
_diffrn_reflns_av_R_equivalents 0.0795
_diffrn_reflns_av_unetI/netI 0.0771
_diffrn_reflns_Laue_measured_fraction_full 0.997
_diffrn_reflns_Laue_measured_fraction_max 0.997
_diffrn_reflns_limit_h_max 37
_diffrn_reflns_limit_h_min -37
_diffrn_reflns_limit_k_max 18
_diffrn_reflns_limit_k_min -18
_diffrn_reflns_limit_l_max 40
_diffrn_reflns_limit_l_min -41
_diffrn_reflns_number 108399
_diffrn_reflns_point_group_measured_fraction_full 0.997
_diffrn_reflns_point_group_measured_fraction_max 0.997
_diffrn_reflns_theta_full 53.594
_diffrn_reflns_theta_max 56.997
_diffrn_reflns_theta_min 3.215
_exptl_absorpt_coefficient_mu 5.389
_exptl_absorpt_correction_T_max 0.751
_exptl_absorpt_correction_T_min 0.475
_exptl_absorpt_correction_type multi-scan
_exptl_absorpt_process_details sadabs
_exptl_crystal_colour yellow
_exptl_crystal_density_diffrn 1.764
_exptl_crystal_description block
_exptl_crystal_F_000 7888
_exptl_crystal_size_max 0.150
_exptl_crystal_size_mid 0.114
_exptl_crystal_size_min 0.062
_refine_diff_density_max 2.286
_refine_diff_density_min -2.188
_refine_diff_density_rms 0.130
_refine_ls_extinction_method none
_refine_ls_goodness_of_fit_ref 1.035
_refine_ls_hydrogen_treatment constr
_refine_ls_matrix_type full
_refine_ls_number_parameters 1644
_refine_ls_number_reflns 30170
_refine_ls_number_restraints 532
_refine_ls_restrained_S_all 1.037
_refine_ls_R_factor_all 0.0911
_refine_ls_R_factor_gt 0.0706
_refine_ls_shift/su_max 0.002
_refine_ls_shift/su_mean 0.000
_refine_ls_structure_factor_coef Fsqd
_refine_ls_weighting_details 'w=1/[\s^2^(Fo^2^)+(0.1303P)^2^+24.9606P] where P=(Fo^2^+2Fc^2^)/3'
_refine_ls_weighting_scheme calc
_refine_ls_wR_factor_gt 0.2100
_refine_ls_wR_factor_ref 0.2278
_reflns_Friedel_coverage 0.000
_reflns_number_gt 21134
_reflns_number_total 30170
_reflns_threshold_expression 'I > 2\s(I)'
_cod_data_source_file d0sc02733b1.cif
_cod_data_source_block platon_sq_CCDC4
_cod_original_sg_symbol_H-M 'P 21/n'
_cod_database_code 1558594
_shelx_shelxl_version_number 2016/6
_shelx_space_group_comment
; 
The symmetry employed for this shelxl refinement is uniquely defined 
by the following loop, which should always be used as a source of 
symmetry information in preference to the above space-group names. 
They are only intended as comments. 
;
_shelx_estimated_absorpt_t_min 0.499
_shelx_estimated_absorpt_t_max 0.731

loop_
_space_group_symop_operation_xyz
'x, y, z'
'-x+1/2, y+1/2, -z+1/2'
'-x, -y, -z'
'x-1/2, -y-1/2, z-1/2'

loop_
_atom_site_label
_atom_site_type_symbol
_atom_site_fract_x
_atom_site_fract_y
_atom_site_fract_z
_atom_site_U_iso_or_equiv
_atom_site_adp_type
_atom_site_occupancy
_atom_site_site_symmetry_order
_atom_site_calc_flag
_atom_site_refinement_flags_posn
_atom_site_refinement_flags_adp
_atom_site_refinement_flags_occupancy
_atom_site_disorder_assembly
_atom_site_disorder_group
Ir1 Ir 0.79090(2) 0.81777(3) 0.33859(2) 0.06769(12) Uani 1 1 d . . . . .
Ir2 Ir 0.60300(2) 0.78733(4) 0.28334(2) 0.08312(15) Uani 1 1 d . . . . .
Ir3 Ir 0.89259(2) 0.32932(3) 0.63956(2) 0.06784(12) Uani 1 1 d . . . . .
Ir4 Ir 0.79785(2) 0.58651(3) 0.70559(2) 0.06217(12) Uani 1 1 d . . . . .
N1 N 0.7303(2) 0.8956(5) 0.3310(2) 0.0717(18) Uani 1 1 d . . . . .
N2 N 0.7381(2) 0.7143(5) 0.3295(2) 0.0713(18) Uani 1 1 d . . . . .
N3 N 0.6615(2) 0.7034(6) 0.3073(3) 0.078(2) Uani 1 1 d . . . . .
N4 N 0.6533(2) 0.8836(6) 0.3078(3) 0.082(2) Uani 1 1 d . . . . .
N5 N 0.7901(2) 0.8067(5) 0.4015(2) 0.0666(17) Uani 1 1 d . . . . .
N6 N 0.7550(2) 0.6898(5) 0.5321(2) 0.0669(17) Uani 1 1 d . . . . .
N7 N 0.4799(2) 0.2943(6) 0.5350(3) 0.081(2) Uani 1 1 d . . . . .
N8 N 0.4097(2) 0.2263(6) 0.6571(2) 0.080(2) Uani 1 1 d . U . . .
N9 N 0.89286(19) 0.4706(4) 0.6483(2) 0.0608(15) Uani 1 1 d . . . . .
N10 N 0.8256(2) 0.3505(5) 0.6517(2) 0.0680(17) Uani 1 1 d . . . . .
N11 N 0.7859(2) 0.4537(5) 0.6777(2) 0.0651(16) Uani 1 1 d . . . . .
N12 N 0.85267(19) 0.5774(4) 0.67280(19) 0.0585(14) Uani 1 1 d . . . . .
N13 N 0.8612(2) 0.3546(5) 0.5768(2) 0.0706(18) Uani 1 1 d . . . . .
N14 N 0.7485(3) 0.4002(8) 0.4421(3) 0.101(3) Uani 1 1 d . . . . .
N15 N 0.4028(2) 0.2322(6) 0.4054(3) 0.084(2) Uani 1 1 d . . . . .
N16 N 0.24873(19) 0.3622(5) 0.34637(19) 0.0594(15) Uani 1 1 d . . . . .
O1 O 0.6815(2) 0.7259(5) 0.5025(2) 0.0893(19) Uani 1 1 d . . . . .
O2 O 0.8191(2) 0.6147(5) 0.56695(19) 0.0797(16) Uani 1 1 d . . . . .
O3 O 0.4810(2) 0.4467(6) 0.5445(2) 0.096(2) Uani 1 1 d . . . . .
O4 O 0.4964(3) 0.1543(7) 0.5170(4) 0.133(4) Uani 1 1 d . . . . .
O5 O 0.7351(3) 0.2533(9) 0.4258(4) 0.151(5) Uani 1 1 d . U . . .
O6 O 0.7382(3) 0.5498(7) 0.4531(2) 0.105(2) Uani 1 1 d . . . . .
O7 O 0.4252(2) 0.3467(5) 0.4512(2) 0.0786(16) Uani 1 1 d . . . . .
O8 O 0.4016(3) 0.1271(8) 0.3537(4) 0.147(4) Uani 1 1 d . U . . .
O9 O 0.8854(4) 0.4044(9) 0.4103(4) 0.162(4) Uani 1 1 d . . . . .
O10 O 0.8704(3) 0.5562(7) 0.4240(4) 0.134(3) Uani 1 1 d . . . . .
O11 O 0.9138(4) 0.5253(9) 0.3736(3) 0.151(4) Uani 1 1 d . . . . .
S1 S 0.89937(11) 0.4964(3) 0.40888(11) 0.1178(11) Uani 1 1 d . . . . .
F1 F 0.9477(3) 0.4816(10) 0.4837(3) 0.180(5) Uani 1 1 d . U . . .
F2 F 0.9837(3) 0.4528(11) 0.4388(3) 0.199(5) Uani 1 1 d . U . . .
F3 F 0.9672(4) 0.5894(12) 0.4491(5) 0.209(6) Uani 1 1 d . U . . .
C53 C 0.5694(3) 0.8737(5) 0.2319(2) 0.102(5) Uani 0.511(17) 1 d G U P A 1
C54 C 0.6035(3) 0.8246(7) 0.2192(2) 0.123(10) Uani 0.511(17) 1 d G U P A 1
C55 C 0.5937(3) 0.7335(6) 0.2222(2) 0.072(5) Uani 0.511(17) 1 d G U P A 1
C56 C 0.5536(3) 0.7264(5) 0.2369(2) 0.094(7) Uani 0.511(17) 1 d G U P A 1
C57 C 0.5386(2) 0.8131(6) 0.24286(19) 0.087(5) Uani 0.511(17) 1 d G U P A 1
C58 C 0.5665(4) 0.9730(7) 0.2336(4) 0.175(16) Uani 0.511(17) 1 d G U P A 1
H58A H 0.539535 0.990028 0.243539 0.263 Uiso 0.511(17) 1 calc R U P A 1
H58B H 0.593815 0.996422 0.252262 0.263 Uiso 0.511(17) 1 calc R U P A 1
H58C H 0.564149 0.997583 0.206038 0.263 Uiso 0.511(17) 1 calc R U P A 1
C59 C 0.6432(4) 0.8624(10) 0.2049(4) 0.131(10) Uani 0.511(17) 1 d G U P A 1
H59A H 0.634262 0.873891 0.175277 0.196 Uiso 0.511(17) 1 calc R U P A 1
H59B H 0.668448 0.819963 0.210557 0.196 Uiso 0.511(17) 1 calc R U P A 1
H59C H 0.652744 0.918153 0.219445 0.196 Uiso 0.511(17) 1 calc R U P A 1
C60 C 0.6212(4) 0.6576(9) 0.2117(4) 0.102(7) Uani 0.511(17) 1 d G U P A 1
H60A H 0.612959 0.602929 0.224210 0.153 Uiso 0.511(17) 1 calc R U P A 1
H60B H 0.653634 0.669819 0.222279 0.153 Uiso 0.511(17) 1 calc R U P A 1
H60C H 0.614903 0.650467 0.181831 0.153 Uiso 0.511(17) 1 calc R U P A 1
C61 C 0.5309(4) 0.6416(7) 0.2447(4) 0.117(9) Uani 0.511(17) 1 d G U P A 1
H61A H 0.533905 0.597537 0.223890 0.175 Uiso 0.511(17) 1 calc R U P A 1
H61B H 0.498583 0.652901 0.243200 0.175 Uiso 0.511(17) 1 calc R U P A 1
H61C H 0.545352 0.619090 0.272017 0.175 Uiso 0.511(17) 1 calc R U P A 1
C62 C 0.4971(3) 0.8366(10) 0.2582(3) 0.149(14) Uani 0.511(17) 1 d G U P A 1
H62A H 0.473129 0.857666 0.235208 0.223 Uiso 0.511(17) 1 calc R U P A 1
H62B H 0.504666 0.883520 0.278926 0.223 Uiso 0.511(17) 1 calc R U P A 1
H62C H 0.486331 0.783959 0.270405 0.223 Uiso 0.511(17) 1 calc R U P A 1
C53' C 0.5758(3) 0.8637(5) 0.2267(2) 0.097(5) Uani 0.489(17) 1 d G U P A 2
C54' C 0.5974(2) 0.7853(6) 0.2168(2) 0.117(10) Uani 0.489(17) 1 d G U P A 2
C55' C 0.5739(3) 0.7109(6) 0.2281(2) 0.105(9) Uani 0.489(17) 1 d G U P A 2
C56' C 0.5378(2) 0.7433(6) 0.2450(2) 0.109(9) Uani 0.489(17) 1 d G U P A 2
C57' C 0.5390(2) 0.8377(6) 0.2441(2) 0.065(4) Uani 0.489(17) 1 d G U P A 2
C58' C 0.5895(4) 0.9580(7) 0.2198(4) 0.147(12) Uani 0.489(17) 1 d G U P A 2
H58D H 0.615954 0.957407 0.207383 0.221 Uiso 0.489(17) 1 calc R U P A 2
H58E H 0.564176 0.988590 0.201460 0.221 Uiso 0.489(17) 1 calc R U P A 2
H58F H 0.597382 0.989294 0.246210 0.221 Uiso 0.489(17) 1 calc R U P A 2
C59' C 0.6381(4) 0.7818(11) 0.1976(4) 0.170(15) Uani 0.489(17) 1 d G U P A 2
H59D H 0.647665 0.842372 0.192899 0.255 Uiso 0.489(17) 1 calc R U P A 2
H59E H 0.663134 0.750695 0.216149 0.255 Uiso 0.489(17) 1 calc R U P A 2
H59F H 0.629929 0.750002 0.171398 0.255 Uiso 0.489(17) 1 calc R U P A 2
C60' C 0.5853(5) 0.6144(8) 0.2231(4) 0.180(17) Uani 0.489(17) 1 d G U P A 2
H60D H 0.584215 0.602118 0.194125 0.270 Uiso 0.489(17) 1 calc R U P A 2
H60E H 0.563201 0.576612 0.232444 0.270 Uiso 0.489(17) 1 calc R U P A 2
H60F H 0.615930 0.601794 0.239544 0.270 Uiso 0.489(17) 1 calc R U P A 2
C61' C 0.5041(4) 0.6872(9) 0.2611(4) 0.166(16) Uani 0.489(17) 1 d G U P A 2
H61D H 0.485127 0.725637 0.273917 0.249 Uiso 0.489(17) 1 calc R U P A 2
H61E H 0.520596 0.644965 0.281455 0.249 Uiso 0.489(17) 1 calc R U P A 2
H61F H 0.484802 0.654470 0.238290 0.249 Uiso 0.489(17) 1 calc R U P A 2
C62' C 0.5067(4) 0.8995(10) 0.2590(3) 0.127(11) Uani 0.489(17) 1 d G U P A 2
H62D H 0.487584 0.930416 0.235549 0.190 Uiso 0.489(17) 1 calc R U P A 2
H62E H 0.524249 0.943212 0.277992 0.190 Uiso 0.489(17) 1 calc R U P A 2
H62F H 0.487437 0.865125 0.273295 0.190 Uiso 0.489(17) 1 calc R U P A 2
C105 C 0.9094(7) 0.1909(15) 0.6454(6) 0.079(5) Uani 0.590(16) 1 d D U P B 1
C106 C 0.9467(5) 0.2427(13) 0.6279(6) 0.080(5) Uani 0.590(16) 1 d D U P B 1
C107 C 0.9653(5) 0.3031(12) 0.6594(5) 0.070(5) Uani 0.590(16) 1 d D U P B 1
C108 C 0.9452(7) 0.2934(17) 0.6936(6) 0.073(5) Uani 0.590(16) 1 d D U P B 1
C109 C 0.9127(7) 0.2241(15) 0.6845(6) 0.079(6) Uani 0.590(16) 1 d D U P B 1
C110 C 0.8852(9) 0.1150(16) 0.6207(10) 0.139(11) Uani 0.590(16) 1 d . U P B 1
H11A H 0.868177 0.136902 0.594030 0.209 Uiso 0.590(16) 1 calc R U P B 1
H11B H 0.864172 0.087666 0.635483 0.209 Uiso 0.590(16) 1 calc R U P B 1
H11C H 0.907547 0.070745 0.616480 0.209 Uiso 0.590(16) 1 calc R U P B 1
C111 C 0.9567(9) 0.2233(18) 0.5887(9) 0.132(10) Uani 0.590(16) 1 d . U P B 1
H11D H 0.971544 0.274710 0.579456 0.198 Uiso 0.590(16) 1 calc R U P B 1
H11E H 0.928325 0.210181 0.568629 0.198 Uiso 0.590(16) 1 calc R U P B 1
H11F H 0.976949 0.171685 0.591408 0.198 Uiso 0.590(16) 1 calc R U P B 1
C112 C 1.0058(6) 0.3641(14) 0.6604(8) 0.108(7) Uani 0.590(16) 1 d . U P B 1
H11G H 1.005684 0.412025 0.680191 0.163 Uiso 0.590(16) 1 calc R U P B 1
H11H H 1.003648 0.389498 0.633032 0.163 Uiso 0.590(16) 1 calc R U P B 1
H11I H 1.034037 0.329936 0.668572 0.163 Uiso 0.590(16) 1 calc R U P B 1
C113 C 0.9596(10) 0.351(2) 0.7295(7) 0.134(10) Uani 0.590(16) 1 d . U P B 1
H11J H 0.992385 0.362528 0.734050 0.201 Uiso 0.590(16) 1 calc R U P B 1
H11K H 0.953184 0.321978 0.753751 0.201 Uiso 0.590(16) 1 calc R U P B 1
H11L H 0.943064 0.407543 0.724688 0.201 Uiso 0.590(16) 1 calc R U P B 1
C114 C 0.8852(9) 0.192(2) 0.7101(9) 0.143(12) Uani 0.590(16) 1 d . U P B 1
H11M H 0.854472 0.180690 0.693701 0.215 Uiso 0.590(16) 1 calc R U P B 1
H11N H 0.883818 0.236694 0.731190 0.215 Uiso 0.590(16) 1 calc R U P B 1
H11O H 0.898219 0.137016 0.723314 0.215 Uiso 0.590(16) 1 calc R U P B 1
C205 C 0.9195(6) 0.2004(11) 0.6320(6) 0.099(13) Uani 0.410(16) 1 d G U P B 2
C206 C 0.9537(5) 0.2680(13) 0.6407(6) 0.116(16) Uani 0.410(16) 1 d G U P B 2
C207 C 0.9552(5) 0.3016(12) 0.6810(6) 0.077(9) Uani 0.410(16) 1 d G U P B 2
C208 C 0.9220(6) 0.2548(11) 0.6973(5) 0.085(9) Uani 0.410(16) 1 d G U P B 2
C209 C 0.8999(5) 0.1922(10) 0.6670(6) 0.092(9) Uani 0.410(16) 1 d G U P B 2
C210 C 0.9063(9) 0.1466(17) 0.5925(9) 0.20(2) Uani 0.410(16) 1 d G U P B 2
H21A H 0.881946 0.104855 0.594561 0.295 Uiso 0.410(16) 1 calc R U P B 2
H21B H 0.895520 0.186809 0.569286 0.295 Uiso 0.410(16) 1 calc R U P B 2
H21C H 0.932784 0.113517 0.588313 0.295 Uiso 0.410(16) 1 calc R U P B 2
C211 C 0.9833(8) 0.299(2) 0.6120(9) 0.170(19) Uani 0.410(16) 1 d G U P B 2
H21D H 1.003858 0.345650 0.625385 0.255 Uiso 0.410(16) 1 calc R U P B 2
H21E H 1.001096 0.248428 0.605590 0.255 Uiso 0.410(16) 1 calc R U P B 2
H21F H 0.963833 0.321718 0.586555 0.255 Uiso 0.410(16) 1 calc R U P B 2
C212 C 0.9867(8) 0.3744(17) 0.7028(9) 0.141(15) Uani 0.410(16) 1 d G U P B 2
H21G H 0.972240 0.405080 0.722291 0.211 Uiso 0.410(16) 1 calc R U P B 2
H21H H 0.992706 0.416989 0.682467 0.211 Uiso 0.410(16) 1 calc R U P B 2
H21I H 1.015453 0.347913 0.717539 0.211 Uiso 0.410(16) 1 calc R U P B 2
C213 C 0.9119(9) 0.2691(18) 0.7394(7) 0.152(16) Uani 0.410(16) 1 d G U P B 2
H21J H 0.899211 0.214427 0.748201 0.227 Uiso 0.410(16) 1 calc R U P B 2
H21K H 0.889810 0.317482 0.737868 0.227 Uiso 0.410(16) 1 calc R U P B 2
H21L H 0.940037 0.284539 0.759212 0.227 Uiso 0.410(16) 1 calc R U P B 2
C214 C 0.8621(8) 0.1283(14) 0.6713(9) 0.143(15) Uani 0.410(16) 1 d G U P B 2
H21M H 0.853036 0.092874 0.646138 0.215 Uiso 0.410(16) 1 calc R U P B 2
H21N H 0.873156 0.088798 0.694707 0.215 Uiso 0.410(16) 1 calc R U P B 2
H21O H 0.835894 0.162093 0.675677 0.215 Uiso 0.410(16) 1 calc R U P B 2
C1 C 0.6943(3) 0.8472(7) 0.3167(3) 0.075(2) Uani 1 1 d . . . . .
C2 C 0.6979(3) 0.7536(8) 0.3164(3) 0.081(3) Uani 1 1 d . . . . .
C3 C 0.7271(3) 0.6256(6) 0.3295(2) 0.0636(19) Uani 1 1 d . . . . .
C4 C 0.7539(3) 0.5513(6) 0.3419(2) 0.070(2) Uani 1 1 d . . . . .
H4 H 0.786002 0.555461 0.350949 0.084 Uiso 1 1 calc R U . . .
C5 C 0.7305(4) 0.4676(7) 0.3404(3) 0.081(2) Uani 1 1 d . . . . .
H5 H 0.747481 0.414602 0.347911 0.097 Uiso 1 1 calc R U . . .
C6 C 0.6846(3) 0.4634(7) 0.3286(3) 0.077(2) Uani 1 1 d . . . . .
H6 H 0.670093 0.407564 0.329279 0.092 Uiso 1 1 calc R U . . .
C7 C 0.6577(3) 0.5373(7) 0.3153(3) 0.071(2) Uani 1 1 d . . . . .
H7 H 0.625651 0.532032 0.305916 0.086 Uiso 1 1 calc R U . . .
C8 C 0.6793(3) 0.6198(7) 0.3163(3) 0.072(2) Uani 1 1 d . . . . .
C9 C 0.6631(4) 0.9715(8) 0.3169(3) 0.084(3) Uani 1 1 d . . . . .
C10 C 0.6360(4) 1.0500(10) 0.3159(4) 0.103(4) Uani 1 1 d . . . . .
H10 H 0.603808 1.046837 0.307073 0.124 Uiso 1 1 calc R U . . .
C11 C 0.6571(5) 1.1302(10) 0.3278(4) 0.105(4) Uani 1 1 d . . . . .
H11 H 0.639071 1.182464 0.326282 0.126 Uiso 1 1 calc R U . . .
C12 C 0.7019(5) 1.1361(8) 0.3413(4) 0.102(4) Uani 1 1 d . . . . .
H12 H 0.715003 1.192579 0.349514 0.123 Uiso 1 1 calc R U . . .
C13 C 0.7315(4) 1.0600(8) 0.3440(3) 0.091(3) Uani 1 1 d . . . . .
H13 H 0.763502 1.065378 0.354038 0.109 Uiso 1 1 calc R U . . .
C14 C 0.7117(4) 0.9799(8) 0.3317(3) 0.082(3) Uani 1 1 d . . . . .
C15 C 0.8000(3) 0.7291(7) 0.4211(3) 0.073(2) Uani 1 1 d . . . . .
H15 H 0.809769 0.680650 0.407039 0.087 Uiso 1 1 calc R U . . .
C16 C 0.7963(3) 0.7173(7) 0.4620(3) 0.080(2) Uani 1 1 d . . . . .
H16 H 0.804091 0.661836 0.475381 0.095 Uiso 1 1 calc R U . . .
C17 C 0.7815(3) 0.7862(7) 0.4826(2) 0.069(2) Uani 1 1 d . . . . .
C18 C 0.7742(4) 0.8663(7) 0.4643(3) 0.087(3) Uani 1 1 d . . . . .
H18 H 0.767274 0.916778 0.478819 0.104 Uiso 1 1 calc R U . . .
C19 C 0.7770(4) 0.8734(7) 0.4225(3) 0.081(2) Uani 1 1 d . . . . .
H19 H 0.769192 0.928425 0.408777 0.097 Uiso 1 1 calc R U . . .
C20 C 0.7754(4) 0.7746(7) 0.5256(3) 0.079(2) Uani 1 1 d . . . . .
H20A H 0.805452 0.779556 0.545016 0.095 Uiso 1 1 calc R U . . .
H20B H 0.755929 0.823137 0.531935 0.095 Uiso 1 1 calc R U . . .
C21 C 0.7086(3) 0.6712(7) 0.5197(3) 0.070(2) Uani 1 1 d . . . . .
C22 C 0.7017(3) 0.5817(6) 0.5334(2) 0.0633(19) Uani 1 1 d . . . . .
C23 C 0.6629(3) 0.5323(6) 0.5281(2) 0.0639(18) Uani 1 1 d . . . . .
H23 H 0.634262 0.556739 0.514942 0.077 Uiso 1 1 calc R U . . .
C24 C 0.6664(3) 0.4447(6) 0.5427(2) 0.066(2) Uani 1 1 d . . . . .
C25 C 0.7088(3) 0.4127(6) 0.5632(3) 0.069(2) Uani 1 1 d . . . . .
H25 H 0.711013 0.353655 0.573500 0.082 Uiso 1 1 calc R U . . .
C26 C 0.7476(2) 0.4633(6) 0.5689(3) 0.067(2) Uani 1 1 d . . . . .
H26 H 0.776152 0.440443 0.583134 0.080 Uiso 1 1 calc R U . . .
C27 C 0.7436(3) 0.5497(6) 0.5530(2) 0.0653(19) Uani 1 1 d . . . . .
C28 C 0.7781(3) 0.6175(6) 0.5525(2) 0.067(2) Uani 1 1 d . . . . .
C29 C 0.5009(3) 0.3795(7) 0.5396(3) 0.079(2) Uani 1 1 d . . . . .
C30 C 0.5474(3) 0.3619(6) 0.5346(3) 0.070(2) Uani 1 1 d . . . . .
C31 C 0.5834(3) 0.4224(7) 0.5400(3) 0.071(2) Uani 1 1 d . . . . .
H31 H 0.579432 0.482988 0.546358 0.085 Uiso 1 1 calc R U . . .
C32 C 0.6259(3) 0.3897(6) 0.5357(3) 0.073(2) Uani 1 1 d . . . . .
C33 C 0.6289(3) 0.2991(7) 0.5264(4) 0.085(3) Uani 1 1 d . . . . .
H33 H 0.657186 0.276091 0.523034 0.102 Uiso 1 1 calc R U . . .
C34 C 0.5920(3) 0.2424(7) 0.5219(4) 0.093(3) Uani 1 1 d . . . . .
H34 H 0.594885 0.181264 0.515789 0.112 Uiso 1 1 calc R U . . .
C35 C 0.5524(3) 0.2751(7) 0.5263(3) 0.082(3) Uani 1 1 d . . . . .
C36 C 0.5081(4) 0.2309(9) 0.5245(4) 0.100(3) Uani 1 1 d . . . . .
C37 C 0.4329(3) 0.2769(9) 0.5360(3) 0.086(3) Uani 1 1 d . . . . .
H37A H 0.422161 0.224577 0.518510 0.104 Uiso 1 1 calc R U . . .
H37B H 0.414168 0.328418 0.523928 0.104 Uiso 1 1 calc R U . . .
C38 C 0.3856(5) 0.1966(11) 0.6237(4) 0.129(4) Uani 1 1 d . U . . .
H38 H 0.360261 0.160679 0.625681 0.155 Uiso 1 1 calc R U . . .
C39 C 0.3926(5) 0.2115(11) 0.5838(4) 0.132(4) Uani 1 1 d . U . . .
H39 H 0.372628 0.185060 0.560832 0.158 Uiso 1 1 calc R U . . .
C40 C 0.4253(3) 0.2600(7) 0.5782(3) 0.080(2) Uani 1 1 d . U . . .
C41 C 0.4543(5) 0.2852(12) 0.6134(5) 0.135(4) Uani 1 1 d . U . . .
H41 H 0.481251 0.316691 0.612349 0.162 Uiso 1 1 calc R U . . .
C42 C 0.4449(5) 0.2656(13) 0.6509(5) 0.137(4) Uani 1 1 d . U . . .
H42 H 0.467021 0.283229 0.674568 0.164 Uiso 1 1 calc R U . . .
C43 C 0.8504(3) 0.8974(7) 0.3374(3) 0.073(2) Uani 1 1 d . . . . .
C44 C 0.8636(3) 0.8027(9) 0.3443(3) 0.092(3) Uani 1 1 d . . . . .
C45 C 0.8403(4) 0.7510(9) 0.3101(4) 0.099(3) Uani 1 1 d . . . . .
C46 C 0.8110(4) 0.8109(8) 0.2802(3) 0.086(3) Uani 1 1 d . . . . .
C47 C 0.8196(3) 0.8987(7) 0.2981(3) 0.074(2) Uani 1 1 d . . . . .
C48 C 0.8697(4) 0.9715(10) 0.3634(4) 0.109(4) Uani 1 1 d . . . . .
H48A H 0.897568 0.991550 0.355814 0.164 Uiso 1 1 calc R U . . .
H48B H 0.876856 0.952625 0.392208 0.164 Uiso 1 1 calc R U . . .
H48C H 0.847691 1.020401 0.359708 0.164 Uiso 1 1 calc R U . . .
C49 C 0.8980(4) 0.7710(10) 0.3799(4) 0.116(4) Uani 1 1 d . . . . .
H49A H 0.893493 0.707474 0.383933 0.175 Uiso 1 1 calc R U . . .
H49B H 0.894958 0.803773 0.404485 0.175 Uiso 1 1 calc R U . . .
H49C H 0.928444 0.780802 0.375066 0.175 Uiso 1 1 calc R U . . .
C50 C 0.8458(5) 0.6585(9) 0.3019(4) 0.108(4) Uani 1 1 d . . . . .
H50A H 0.868162 0.651794 0.284988 0.161 Uiso 1 1 calc R U . . .
H50B H 0.816570 0.633708 0.287347 0.161 Uiso 1 1 calc R U . . .
H50C H 0.856476 0.626752 0.327955 0.161 Uiso 1 1 calc R U . . .
C51 C 0.7819(5) 0.7898(8) 0.2398(3) 0.100(3) Uani 1 1 d . . . . .
H51A H 0.757508 0.833989 0.232760 0.150 Uiso 1 1 calc R U . . .
H51B H 0.768547 0.730631 0.240689 0.150 Uiso 1 1 calc R U . . .
H51C H 0.800117 0.790570 0.219017 0.150 Uiso 1 1 calc R U . . .
C52 C 0.7982(4) 0.9793(7) 0.2762(3) 0.085(3) Uani 1 1 d . . . . .
H52A H 0.794651 1.024583 0.296295 0.128 Uiso 1 1 calc R U . . .
H52B H 0.768289 0.963945 0.259119 0.128 Uiso 1 1 calc R U . . .
H52C H 0.817594 1.002567 0.258748 0.128 Uiso 1 1 calc R U . . .
C63 C 0.8566(2) 0.4933(5) 0.6632(2) 0.0581(17) Uani 1 1 d . . . . .
C64 C 0.8233(2) 0.4328(5) 0.6651(2) 0.0561(16) Uani 1 1 d . . . . .
C65 C 0.7844(3) 0.3139(6) 0.6545(3) 0.068(2) Uani 1 1 d . . . . .
C66 C 0.7656(3) 0.2324(7) 0.6426(3) 0.084(3) Uani 1 1 d . . . . .
H66 H 0.781892 0.188046 0.631701 0.101 Uiso 1 1 calc R U . . .
C67 C 0.7219(4) 0.2179(7) 0.6471(4) 0.087(3) Uani 1 1 d . . . . .
H67 H 0.708460 0.161177 0.640179 0.104 Uiso 1 1 calc R U . . .
C68 C 0.6972(4) 0.2814(7) 0.6611(3) 0.086(3) Uani 1 1 d . . . . .
H68 H 0.666601 0.268844 0.661870 0.103 Uiso 1 1 calc R U . . .
C69 C 0.7150(3) 0.3627(7) 0.6741(3) 0.076(2) Uani 1 1 d . . . . .
H69 H 0.697974 0.405797 0.685041 0.091 Uiso 1 1 calc R U . . .
C70 C 0.7595(3) 0.3791(6) 0.6704(3) 0.0661(19) Uani 1 1 d . . . . .
C71 C 0.8906(2) 0.6173(6) 0.6642(2) 0.0609(18) Uani 1 1 d . . . . .
C72 C 0.9060(3) 0.7067(7) 0.6672(3) 0.074(2) Uani 1 1 d . . . . .
H72 H 0.889176 0.752732 0.676384 0.089 Uiso 1 1 calc R U . . .
C73 C 0.9462(3) 0.7233(7) 0.6564(3) 0.077(2) Uani 1 1 d . . . . .
H73 H 0.957653 0.782284 0.658788 0.092 Uiso 1 1 calc R U . . .
C74 C 0.9712(3) 0.6576(8) 0.6418(3) 0.084(3) Uani 1 1 d . . . . .
H74 H 0.998870 0.673210 0.634627 0.101 Uiso 1 1 calc R U . . .
C75 C 0.9566(3) 0.5711(7) 0.6377(3) 0.074(2) Uani 1 1 d . . . . .
H75 H 0.973407 0.527143 0.627073 0.089 Uiso 1 1 calc R U . . .
C76 C 0.9168(2) 0.5495(5) 0.6495(2) 0.0579(17) Uani 1 1 d . . . . .
C77 C 0.8733(3) 0.4246(7) 0.5560(3) 0.071(2) Uani 1 1 d . . . . .
H77 H 0.896022 0.464578 0.569895 0.085 Uiso 1 1 calc R U . . .
C78 C 0.8534(3) 0.4390(9) 0.5151(3) 0.089(3) Uani 1 1 d . . . . .
H78 H 0.862669 0.488437 0.501387 0.106 Uiso 1 1 calc R U . . .
C79 C 0.8200(3) 0.3825(8) 0.4938(3) 0.082(3) Uani 1 1 d . . . . .
C80 C 0.8077(3) 0.3130(8) 0.5157(3) 0.087(3) Uani 1 1 d . . . . .
H80 H 0.784942 0.272406 0.502617 0.104 Uiso 1 1 calc R U . . .
C81 C 0.8284(3) 0.3020(7) 0.5568(4) 0.084(3) Uani 1 1 d . . . . .
H81 H 0.818590 0.254377 0.571327 0.101 Uiso 1 1 calc R U . . .
C82 C 0.7979(3) 0.3993(10) 0.4489(3) 0.099(4) Uani 1 1 d . . . . .
H82A H 0.808459 0.457075 0.440359 0.119 Uiso 1 1 calc R U . . .
H82B H 0.807217 0.352264 0.431785 0.119 Uiso 1 1 calc R U . . .
C83 C 0.7215(4) 0.3306(11) 0.4289(4) 0.111(4) Uani 1 1 d . . . . .
C84 C 0.6734(3) 0.3594(9) 0.4229(3) 0.092(3) Uani 1 1 d . . . . .
C85 C 0.6338(3) 0.3104(9) 0.4112(4) 0.100(4) Uani 1 1 d . . . . .
H85 H 0.633730 0.248451 0.405653 0.120 Uiso 1 1 calc R U . . .
C86 C 0.5925(3) 0.3615(9) 0.4082(3) 0.091(3) Uani 1 1 d . . . . .
C87 C 0.5935(3) 0.4520(9) 0.4142(4) 0.095(3) Uani 1 1 d . . . . .
H87 H 0.565876 0.484773 0.410042 0.114 Uiso 1 1 calc R U . . .
C88 C 0.6343(3) 0.4945(9) 0.4263(3) 0.088(3) Uani 1 1 d . . . . .
H88 H 0.635405 0.556602 0.431547 0.106 Uiso 1 1 calc R U . . .
C89 C 0.6737(3) 0.4462(9) 0.4307(3) 0.087(3) Uani 1 1 d . . . . .
C90 C 0.7229(4) 0.4764(12) 0.4430(3) 0.104(4) Uani 1 1 d . . . . .
C91 C 0.4330(3) 0.2952(7) 0.4252(3) 0.074(2) Uani 1 1 d . . . . .
C92 C 0.4744(3) 0.2866(7) 0.4087(3) 0.084(3) Uani 1 1 d . . . . .
C93 C 0.5146(3) 0.3349(8) 0.4179(3) 0.083(3) Uani 1 1 d . . . . .
H93 H 0.519108 0.381312 0.437683 0.100 Uiso 1 1 calc R U . . .
C94 C 0.5482(3) 0.3125(8) 0.3968(3) 0.092(3) Uani 1 1 d . . . . .
C95 C 0.5419(3) 0.2491(10) 0.3679(4) 0.111(4) Uani 1 1 d . . . . .
H95 H 0.565689 0.236024 0.354492 0.133 Uiso 1 1 calc R U . . .
C96 C 0.5000(4) 0.2007(11) 0.3569(5) 0.137(6) Uani 1 1 d . . . . .
H96 H 0.495032 0.156610 0.336039 0.165 Uiso 1 1 calc R U . . .
C97 C 0.4674(3) 0.2214(9) 0.3782(4) 0.100(4) Uani 1 1 d . . . . .
C98 C 0.4217(4) 0.1868(8) 0.3743(4) 0.101(4) Uani 1 1 d . . . . .
C99 C 0.3599(3) 0.2106(6) 0.4149(3) 0.078(2) Uani 1 1 d . . . . .
H99A H 0.362669 0.217818 0.444753 0.093 Uiso 1 1 calc R U . . .
H99B H 0.352780 0.147436 0.407951 0.093 Uiso 1 1 calc R U . . .
C100 C 0.2908(2) 0.3966(6) 0.3547(3) 0.0637(19) Uani 1 1 d . . . . .
H100 H 0.295556 0.454416 0.345059 0.076 Uiso 1 1 calc R U . . .
C101 C 0.3277(3) 0.3488(7) 0.3771(3) 0.069(2) Uani 1 1 d . . . . .
H101 H 0.357518 0.373024 0.382056 0.083 Uiso 1 1 calc R U . . .
C102 C 0.3206(3) 0.2683(6) 0.3917(3) 0.070(2) Uani 1 1 d . . . . .
C103 C 0.2771(3) 0.2355(6) 0.3845(3) 0.069(2) Uani 1 1 d . . . . .
H103 H 0.271515 0.178786 0.394888 0.083 Uiso 1 1 calc R U . . .
C104 C 0.2412(3) 0.2852(6) 0.3622(3) 0.067(2) Uani 1 1 d . . . . .
H104 H 0.210999 0.263418 0.358307 0.080 Uiso 1 1 calc R U . . .
C115 C 0.8104(6) 0.7056(11) 0.7448(5) 0.060(4) Uani 0.60(2) 1 d . U P C 1
C116 C 0.7650(7) 0.6683(14) 0.7441(6) 0.071(4) Uani 0.60(2) 1 d . U P C 1
C117 C 0.7713(8) 0.5726(16) 0.7587(7) 0.084(4) Uani 0.60(2) 1 d . U P C 1
C118 C 0.8209(10) 0.5589(13) 0.7681(7) 0.093(7) Uani 0.60(2) 1 d D U P C 1
C119 C 0.8430(6) 0.6380(14) 0.7619(6) 0.071(5) Uani 0.60(2) 1 d D U P C 1
C120 C 0.8180(8) 0.7965(16) 0.7327(6) 0.104(7) Uani 0.60(2) 1 d . U P C 1
H12A H 0.824303 0.834676 0.757037 0.156 Uiso 0.60(2) 1 calc R U P C 1
H12B H 0.790757 0.817976 0.713204 0.156 Uiso 0.60(2) 1 calc R U P C 1
H12C H 0.843969 0.797748 0.719656 0.156 Uiso 0.60(2) 1 calc R U P C 1
C121 C 0.7223(7) 0.7158(17) 0.7336(8) 0.095(7) Uani 0.60(2) 1 d . U P C 1
H12D H 0.722101 0.762434 0.754041 0.142 Uiso 0.60(2) 1 calc R U P C 1
H12E H 0.697185 0.674391 0.733417 0.142 Uiso 0.60(2) 1 calc R U P C 1
H12F H 0.718687 0.742710 0.706404 0.142 Uiso 0.60(2) 1 calc R U P C 1
C122 C 0.7356(11) 0.517(2) 0.7683(8) 0.120(10) Uani 0.60(2) 1 d . U P C 1
H12G H 0.709236 0.516932 0.745016 0.181 Uiso 0.60(2) 1 calc R U P C 1
H12H H 0.726710 0.540430 0.792684 0.181 Uiso 0.60(2) 1 calc R U P C 1
H12I H 0.746991 0.456136 0.773758 0.181 Uiso 0.60(2) 1 calc R U P C 1
C123 C 0.8420(11) 0.4725(17) 0.7877(7) 0.120(9) Uani 0.60(2) 1 d . U P C 1
H12J H 0.845443 0.475675 0.817501 0.180 Uiso 0.60(2) 1 calc R U P C 1
H12K H 0.871836 0.463920 0.781394 0.180 Uiso 0.60(2) 1 calc R U P C 1
H12L H 0.822073 0.422541 0.776690 0.180 Uiso 0.60(2) 1 calc R U P C 1
C124 C 0.8922(7) 0.645(2) 0.7671(6) 0.112(8) Uani 0.60(2) 1 d . U P C 1
H12M H 0.900197 0.705211 0.760677 0.168 Uiso 0.60(2) 1 calc R U P C 1
H12N H 0.902243 0.602616 0.748656 0.168 Uiso 0.60(2) 1 calc R U P C 1
H12O H 0.907093 0.630563 0.795634 0.168 Uiso 0.60(2) 1 calc R U P C 1
C215 C 0.8229(6) 0.6734(13) 0.7543(5) 0.084(11) Uani 0.40(2) 1 d G U P C 2
C216 C 0.7754(6) 0.6680(10) 0.7499(5) 0.071(6) Uani 0.40(2) 1 d G U P C 2
C217 C 0.7648(4) 0.5806(10) 0.7598(4) 0.068(5) Uani 0.40(2) 1 d G U P C 2
C218 C 0.8058(4) 0.5320(11) 0.7704(4) 0.061(6) Uani 0.40(2) 1 d G U P C 2
C219 C 0.8417(4) 0.5894(14) 0.7669(4) 0.064(7) Uani 0.40(2) 1 d G U P C 2
C220 C 0.8489(10) 0.7542(17) 0.7468(8) 0.19(2) Uani 0.40(2) 1 d G U P C 2
H22A H 0.880303 0.750119 0.763078 0.285 Uiso 0.40(2) 1 calc R U P C 2
H22B H 0.834454 0.807398 0.754980 0.285 Uiso 0.40(2) 1 calc R U P C 2
H22C H 0.849075 0.757926 0.717613 0.285 Uiso 0.40(2) 1 calc R U P C 2
C221 C 0.7421(9) 0.7421(15) 0.7370(8) 0.089(10) Uani 0.40(2) 1 d G U P C 2
H22D H 0.713140 0.717685 0.721395 0.133 Uiso 0.40(2) 1 calc R U P C 2
H22E H 0.754125 0.783951 0.719658 0.133 Uiso 0.40(2) 1 calc R U P C 2
H22F H 0.737083 0.773018 0.761348 0.133 Uiso 0.40(2) 1 calc R U P C 2
C222 C 0.7182(6) 0.5456(15) 0.7593(7) 0.075(8) Uani 0.40(2) 1 d G U P C 2
H22G H 0.696386 0.570095 0.735561 0.113 Uiso 0.40(2) 1 calc R U P C 2
H22H H 0.709376 0.563139 0.784604 0.113 Uiso 0.40(2) 1 calc R U P C 2
H22I H 0.718333 0.480631 0.757298 0.113 Uiso 0.40(2) 1 calc R U P C 2
C223 C 0.8103(8) 0.4363(14) 0.7830(6) 0.097(9) Uani 0.40(2) 1 d G U P C 2
H22J H 0.806531 0.430471 0.811182 0.146 Uiso 0.40(2) 1 calc R U P C 2
H22K H 0.840519 0.414558 0.781462 0.146 Uiso 0.40(2) 1 calc R U P C 2
H22L H 0.786927 0.401239 0.764486 0.146 Uiso 0.40(2) 1 calc R U P C 2
C224 C 0.8911(6) 0.565(2) 0.7753(6) 0.110(11) Uani 0.40(2) 1 d G U P C 2
H22M H 0.907316 0.608242 0.761817 0.165 Uiso 0.40(2) 1 calc R U P C 2
H22N H 0.894433 0.505618 0.764518 0.165 Uiso 0.40(2) 1 calc R U P C 2
H22O H 0.903991 0.566021 0.804964 0.165 Uiso 0.40(2) 1 calc R U P C 2
C125 C 0.9513(6) 0.5036(17) 0.4465(6) 0.153(6) Uani 1 1 d . U . . .

loop_
_atom_site_aniso_label
_atom_site_aniso_U_11
_atom_site_aniso_U_22
_atom_site_aniso_U_33
_atom_site_aniso_U_23
_atom_site_aniso_U_13
_atom_site_aniso_U_12
Ir1 0.05448(19) 0.0917(3) 0.0589(2) 0.00708(17) 0.01713(15) 0.00972(16)
Ir2 0.0586(2) 0.1108(3) 0.0728(3) 0.0060(2) -0.00010(18) 0.0238(2)
Ir3 0.04603(18) 0.0743(2) 0.0804(2) 0.00156(18) 0.00859(16) 0.01665(15)
Ir4 0.03998(16) 0.0902(3) 0.05359(19) -0.00943(16) 0.00501(13) 0.00746(14)
N1 0.057(4) 0.087(5) 0.071(4) 0.011(4) 0.015(3) 0.021(3)
N2 0.055(3) 0.080(5) 0.077(4) 0.009(4) 0.010(3) 0.007(3)
N3 0.051(4) 0.093(5) 0.087(5) 0.014(4) 0.008(3) 0.009(4)
N4 0.059(4) 0.100(6) 0.085(5) 0.025(5) 0.011(4) 0.019(4)
N5 0.049(3) 0.091(5) 0.063(4) 0.012(4) 0.021(3) 0.007(3)
N6 0.063(4) 0.085(5) 0.054(3) 0.009(3) 0.016(3) 0.006(3)
N7 0.052(4) 0.102(6) 0.085(5) 0.001(4) 0.006(3) 0.002(4)
N8 0.039(3) 0.116(6) 0.078(4) 0.003(4) 0.001(3) 0.008(3)
N9 0.041(3) 0.069(4) 0.069(4) 0.008(3) 0.005(3) 0.014(3)
N10 0.055(3) 0.074(4) 0.072(4) 0.001(3) 0.009(3) 0.014(3)
N11 0.045(3) 0.083(4) 0.062(4) -0.002(3) 0.002(3) 0.006(3)
N12 0.040(3) 0.072(4) 0.063(3) -0.011(3) 0.009(2) 0.009(3)
N13 0.047(3) 0.079(4) 0.086(5) -0.013(4) 0.015(3) 0.014(3)
N14 0.062(4) 0.167(10) 0.070(5) -0.027(6) 0.009(4) -0.005(6)
N15 0.055(4) 0.086(5) 0.101(6) -0.015(4) -0.001(4) 0.010(4)
N16 0.042(3) 0.076(4) 0.057(3) -0.002(3) 0.006(3) 0.007(3)
O1 0.076(4) 0.099(5) 0.089(4) 0.024(4) 0.011(3) 0.017(4)
O2 0.057(3) 0.106(5) 0.074(4) -0.003(3) 0.011(3) 0.001(3)
O3 0.052(3) 0.125(6) 0.110(5) -0.010(5) 0.016(3) 0.011(4)
O4 0.087(5) 0.110(6) 0.202(11) -0.021(7) 0.035(6) -0.018(5)
O5 0.079(5) 0.206(11) 0.150(9) -0.088(8) -0.010(5) 0.024(6)
O6 0.095(5) 0.149(8) 0.071(4) -0.012(5) 0.016(4) -0.025(5)
O7 0.062(3) 0.096(4) 0.074(4) -0.020(3) 0.008(3) 0.003(3)
O8 0.077(5) 0.165(9) 0.180(10) -0.087(8) -0.011(5) 0.007(5)
O9 0.146(9) 0.168(11) 0.189(12) 0.031(9) 0.070(9) 0.018(8)
O10 0.082(5) 0.156(8) 0.170(9) -0.003(7) 0.041(6) 0.027(5)
O11 0.152(9) 0.176(10) 0.132(8) 0.047(8) 0.046(7) 0.023(8)
S1 0.0877(18) 0.164(3) 0.100(2) 0.032(2) 0.0194(16) 0.017(2)
F1 0.087(5) 0.326(15) 0.124(6) 0.056(8) 0.021(4) 0.034(7)
F2 0.107(6) 0.339(16) 0.161(8) 0.048(9) 0.049(6) 0.086(8)
F3 0.128(8) 0.300(16) 0.204(12) 0.010(12) 0.045(8) -0.050(10)
C53 0.085(8) 0.117(10) 0.095(9) 0.020(8) 0.004(8) 0.021(8)
C54 0.127(17) 0.112(16) 0.126(17) -0.001(13) 0.016(14) 0.017(14)
C55 0.065(9) 0.082(11) 0.071(10) -0.002(9) 0.022(8) -0.015(8)
C56 0.066(10) 0.113(14) 0.101(14) -0.032(11) 0.016(10) 0.015(10)
C57 0.064(8) 0.106(10) 0.082(8) 0.004(8) -0.001(7) 0.023(7)
C58 0.14(2) 0.18(3) 0.18(3) 0.07(2) -0.03(2) 0.03(2)
C59 0.121(19) 0.121(19) 0.16(2) -0.012(18) 0.042(17) -0.002(16)
C60 0.063(10) 0.146(19) 0.099(14) -0.007(14) 0.022(10) 0.006(11)
C61 0.062(11) 0.20(3) 0.084(13) -0.022(16) 0.004(10) 0.007(14)
C62 0.083(15) 0.17(3) 0.17(2) -0.07(2) -0.011(15) 0.074(16)
C53' 0.080(8) 0.122(10) 0.086(9) 0.006(8) 0.012(7) 0.021(8)
C54' 0.130(18) 0.146(19) 0.066(12) 0.012(13) 0.008(12) -0.003(15)
C55' 0.107(16) 0.119(16) 0.074(12) -0.010(11) -0.012(12) 0.045(14)
C56' 0.106(14) 0.131(16) 0.073(11) 0.044(12) -0.019(11) -0.038(13)
C57' 0.045(6) 0.083(8) 0.066(7) -0.004(7) 0.009(6) 0.008(6)
C58' 0.16(2) 0.17(2) 0.099(15) 0.071(14) 0.006(14) -0.011(16)
C59' 0.15(3) 0.29(4) 0.076(15) -0.02(2) 0.028(16) 0.05(3)
C60' 0.21(3) 0.17(3) 0.12(2) -0.03(2) -0.05(2) 0.01(3)
C61' 0.17(3) 0.17(3) 0.13(2) 0.03(2) -0.03(2) -0.05(2)
C62' 0.087(15) 0.19(3) 0.092(15) -0.012(17) 0.004(12) 0.068(17)
C105 0.058(8) 0.084(11) 0.091(12) 0.002(9) 0.012(9) 0.015(7)
C106 0.047(7) 0.090(10) 0.103(11) -0.004(10) 0.019(7) 0.039(7)
C107 0.040(6) 0.080(9) 0.084(11) -0.003(9) 0.005(7) 0.020(6)
C108 0.053(8) 0.092(11) 0.073(10) 0.021(9) 0.010(8) 0.016(8)
C109 0.055(8) 0.083(11) 0.083(11) 0.001(10) -0.014(8) 0.017(8)
C110 0.105(15) 0.092(13) 0.19(2) 0.006(15) -0.037(16) -0.017(12)
C111 0.131(18) 0.133(18) 0.152(19) 0.016(15) 0.072(15) 0.082(15)
C112 0.066(9) 0.097(12) 0.150(18) 0.018(13) -0.003(10) 0.017(9)
C113 0.15(2) 0.16(2) 0.071(11) -0.018(13) -0.012(12) 0.046(17)
C114 0.124(17) 0.17(2) 0.16(2) 0.113(18) 0.077(16) 0.054(15)
C205 0.077(17) 0.105(18) 0.111(19) -0.038(15) 0.012(14) 0.022(14)
C206 0.11(2) 0.12(2) 0.12(2) -0.011(17) 0.036(17) 0.036(16)
C207 0.059(15) 0.087(15) 0.077(17) 0.002(15) -0.004(13) 0.011(12)
C208 0.071(15) 0.076(15) 0.095(16) -0.001(13) -0.006(13) 0.010(12)
C209 0.075(15) 0.101(17) 0.095(17) 0.016(15) 0.006(14) 0.022(13)
C210 0.15(3) 0.18(3) 0.25(4) -0.07(3) 0.02(3) 0.10(3)
C211 0.12(2) 0.22(3) 0.19(3) 0.03(3) 0.06(2) 0.11(2)
C212 0.10(2) 0.14(3) 0.15(3) 0.02(2) -0.03(2) 0.003(19)
C213 0.17(3) 0.14(3) 0.13(3) 0.02(2) 0.01(2) 0.03(2)
C214 0.15(3) 0.077(17) 0.18(3) 0.04(2) 0.00(2) -0.005(18)
C1 0.057(4) 0.089(6) 0.073(5) 0.013(5) 0.003(4) 0.017(4)
C2 0.054(4) 0.105(7) 0.081(6) 0.003(5) 0.004(4) 0.012(5)
C3 0.053(4) 0.081(5) 0.053(4) -0.002(4) 0.006(3) 0.010(4)
C4 0.067(5) 0.092(6) 0.047(4) -0.005(4) 0.007(3) 0.012(4)
C5 0.088(6) 0.092(6) 0.060(5) -0.011(5) 0.011(4) 0.016(5)
C6 0.088(6) 0.087(6) 0.055(4) -0.007(4) 0.018(4) 0.001(5)
C7 0.061(4) 0.090(6) 0.062(4) -0.009(4) 0.011(4) 0.004(4)
C8 0.053(4) 0.103(7) 0.058(4) -0.001(4) 0.007(3) 0.006(4)
C9 0.085(6) 0.097(7) 0.074(5) 0.011(5) 0.025(5) 0.023(5)
C10 0.096(7) 0.136(11) 0.086(7) 0.034(7) 0.036(6) 0.055(8)
C11 0.116(10) 0.102(9) 0.104(8) 0.014(7) 0.038(7) 0.038(8)
C12 0.153(12) 0.082(7) 0.080(7) 0.000(5) 0.043(7) 0.019(7)
C13 0.109(8) 0.099(8) 0.061(5) 0.000(5) 0.014(5) 0.004(6)
C14 0.087(6) 0.102(7) 0.062(5) 0.023(5) 0.027(4) 0.024(6)
C15 0.064(5) 0.092(6) 0.064(5) -0.005(4) 0.018(4) 0.007(4)
C16 0.072(5) 0.097(7) 0.072(5) 0.020(5) 0.020(4) 0.011(5)
C17 0.063(4) 0.096(6) 0.046(4) 0.006(4) 0.009(3) -0.006(4)
C18 0.115(8) 0.078(6) 0.074(6) -0.001(5) 0.035(5) 0.020(6)
C19 0.104(7) 0.083(6) 0.062(5) 0.002(4) 0.031(5) 0.009(5)
C20 0.084(6) 0.098(7) 0.054(4) 0.001(4) 0.014(4) -0.009(5)
C21 0.055(4) 0.096(6) 0.057(4) 0.009(4) 0.009(4) 0.010(4)
C22 0.056(4) 0.089(5) 0.047(4) 0.012(4) 0.015(3) 0.006(4)
C23 0.056(4) 0.075(5) 0.060(4) 0.008(4) 0.012(3) 0.011(4)
C24 0.049(4) 0.093(6) 0.056(4) -0.002(4) 0.011(3) 0.005(4)
C25 0.063(4) 0.072(5) 0.074(5) 0.014(4) 0.023(4) 0.016(4)
C26 0.045(4) 0.089(6) 0.068(5) 0.004(4) 0.018(3) 0.014(4)
C27 0.057(4) 0.088(6) 0.054(4) 0.009(4) 0.017(3) 0.008(4)
C28 0.063(4) 0.089(6) 0.048(4) -0.009(4) 0.011(3) 0.006(4)
C29 0.055(4) 0.089(6) 0.091(6) -0.003(5) 0.012(4) 0.001(5)
C30 0.057(4) 0.082(6) 0.071(5) 0.005(4) 0.011(4) 0.008(4)
C31 0.054(4) 0.086(6) 0.071(5) 0.002(4) 0.014(4) 0.007(4)
C32 0.060(4) 0.084(6) 0.074(5) -0.005(4) 0.013(4) 0.005(4)
C33 0.061(5) 0.083(6) 0.117(8) -0.010(6) 0.029(5) 0.013(4)
C34 0.076(6) 0.073(6) 0.134(9) -0.023(6) 0.030(6) 0.011(5)
C35 0.063(5) 0.080(6) 0.103(7) -0.013(5) 0.016(5) -0.001(4)
C36 0.074(6) 0.105(8) 0.123(9) -0.009(7) 0.030(6) 0.001(6)
C37 0.051(4) 0.130(9) 0.074(5) 0.013(6) 0.004(4) 0.004(5)
C38 0.124(8) 0.161(9) 0.094(7) 0.009(7) 0.006(6) -0.061(7)
C39 0.127(8) 0.165(9) 0.097(7) 0.011(7) 0.013(6) -0.064(7)
C40 0.048(4) 0.107(6) 0.081(5) 0.001(5) 0.005(4) -0.014(4)
C41 0.113(8) 0.184(10) 0.111(8) -0.021(8) 0.032(6) -0.054(7)
C42 0.107(7) 0.195(10) 0.108(8) -0.017(8) 0.022(6) -0.048(8)
C43 0.054(4) 0.092(6) 0.078(5) 0.008(5) 0.023(4) -0.010(4)
C44 0.059(5) 0.150(10) 0.072(6) 0.023(6) 0.024(4) 0.008(6)
C45 0.093(7) 0.112(9) 0.110(9) 0.019(7) 0.057(7) 0.022(6)
C46 0.094(7) 0.100(7) 0.072(6) 0.006(5) 0.035(5) 0.021(6)
C47 0.074(5) 0.088(6) 0.066(5) 0.000(4) 0.029(4) -0.007(4)
C48 0.095(8) 0.151(11) 0.084(7) -0.021(7) 0.024(6) -0.027(8)
C49 0.069(6) 0.157(12) 0.130(10) 0.035(9) 0.038(7) 0.033(7)
C50 0.111(9) 0.120(9) 0.106(8) 0.010(7) 0.056(7) 0.043(7)
C51 0.133(10) 0.091(7) 0.076(6) 0.004(5) 0.023(6) -0.004(7)
C52 0.088(6) 0.100(7) 0.076(6) 0.011(5) 0.035(5) -0.003(5)
C63 0.044(3) 0.069(5) 0.059(4) -0.004(3) 0.006(3) 0.005(3)
C64 0.043(3) 0.059(4) 0.066(4) 0.006(3) 0.012(3) 0.008(3)
C65 0.065(5) 0.076(5) 0.063(4) 0.012(4) 0.017(4) 0.005(4)
C66 0.077(6) 0.084(6) 0.093(7) -0.002(5) 0.019(5) 0.003(5)
C67 0.096(7) 0.068(5) 0.102(7) 0.004(5) 0.034(6) -0.005(5)
C68 0.075(6) 0.093(7) 0.098(7) 0.007(6) 0.035(5) -0.014(5)
C69 0.067(5) 0.093(6) 0.074(5) 0.007(5) 0.030(4) 0.002(5)
C70 0.054(4) 0.077(5) 0.068(5) 0.013(4) 0.015(4) 0.003(4)
C71 0.045(3) 0.081(5) 0.055(4) -0.004(4) 0.009(3) 0.000(3)
C72 0.061(4) 0.086(6) 0.076(5) -0.004(5) 0.013(4) -0.006(4)
C73 0.067(5) 0.080(6) 0.085(6) 0.009(5) 0.022(4) -0.012(4)
C74 0.061(5) 0.119(8) 0.074(6) -0.007(5) 0.020(4) -0.013(5)
C75 0.049(4) 0.093(6) 0.081(5) -0.005(5) 0.018(4) 0.006(4)
C76 0.040(3) 0.073(5) 0.058(4) -0.002(3) 0.007(3) 0.003(3)
C77 0.054(4) 0.092(6) 0.066(5) -0.007(5) 0.013(4) 0.004(4)
C78 0.048(4) 0.139(9) 0.074(5) -0.016(6) 0.003(4) -0.003(5)
C79 0.058(4) 0.126(8) 0.064(5) -0.011(5) 0.015(4) 0.007(5)
C80 0.067(5) 0.114(8) 0.079(6) -0.028(6) 0.018(5) -0.010(5)
C81 0.060(5) 0.085(6) 0.107(8) -0.019(6) 0.019(5) -0.003(4)
C82 0.056(5) 0.173(12) 0.067(5) -0.026(6) 0.011(4) -0.007(6)
C83 0.060(5) 0.174(13) 0.094(8) -0.052(8) 0.007(5) -0.003(7)
C84 0.057(5) 0.144(10) 0.069(5) -0.034(6) 0.006(4) -0.004(6)
C85 0.062(5) 0.145(10) 0.091(7) -0.046(7) 0.011(5) -0.007(6)
C86 0.055(5) 0.146(10) 0.067(5) -0.030(6) 0.003(4) 0.003(5)
C87 0.060(5) 0.122(9) 0.098(7) -0.037(7) 0.011(5) 0.002(5)
C88 0.066(5) 0.122(8) 0.074(6) -0.012(6) 0.010(4) 0.005(5)
C89 0.065(5) 0.136(10) 0.059(5) -0.020(6) 0.012(4) -0.003(6)
C90 0.078(6) 0.181(13) 0.050(5) -0.016(7) 0.013(4) 0.006(8)
C91 0.048(4) 0.088(6) 0.076(5) 0.000(5) -0.009(4) 0.010(4)
C92 0.057(4) 0.105(7) 0.083(6) -0.026(5) -0.002(4) 0.010(5)
C93 0.058(5) 0.118(8) 0.068(5) -0.025(5) 0.003(4) -0.001(5)
C94 0.060(5) 0.132(9) 0.078(6) -0.034(6) 0.000(4) 0.009(5)
C95 0.059(5) 0.149(11) 0.115(9) -0.047(8) 0.001(5) 0.015(6)
C96 0.065(6) 0.169(13) 0.158(12) -0.099(11) -0.014(7) 0.019(7)
C97 0.056(5) 0.124(9) 0.109(8) -0.046(7) -0.006(5) 0.011(5)
C98 0.069(6) 0.109(8) 0.110(8) -0.025(7) -0.011(6) 0.002(6)
C99 0.056(4) 0.067(5) 0.097(7) -0.001(5) -0.009(4) 0.010(4)
C100 0.044(3) 0.069(5) 0.074(5) -0.011(4) 0.006(3) 0.005(3)
C101 0.043(3) 0.094(6) 0.063(4) -0.004(4) -0.003(3) 0.001(4)
C102 0.052(4) 0.080(6) 0.071(5) -0.013(4) -0.004(4) 0.004(4)
C103 0.062(4) 0.067(5) 0.076(5) -0.008(4) 0.011(4) 0.009(4)
C104 0.048(4) 0.087(6) 0.064(4) -0.007(4) 0.009(3) 0.008(4)
C115 0.069(8) 0.059(8) 0.053(7) -0.013(7) 0.019(6) -0.012(7)
C116 0.057(7) 0.103(8) 0.051(6) -0.022(6) 0.007(6) 0.000(6)
C117 0.065(7) 0.115(8) 0.071(7) -0.006(7) 0.010(6) -0.005(7)
C118 0.112(15) 0.071(10) 0.080(11) 0.004(8) -0.013(11) -0.006(11)
C119 0.069(9) 0.081(12) 0.062(8) -0.014(8) 0.012(7) 0.011(9)
C120 0.113(15) 0.137(16) 0.063(9) -0.037(10) 0.018(9) -0.007(12)
C121 0.067(11) 0.113(15) 0.108(14) -0.042(12) 0.026(10) 0.018(10)
C122 0.13(2) 0.17(2) 0.073(13) 0.029(14) 0.041(14) -0.007(17)
C123 0.14(2) 0.108(15) 0.098(13) 0.032(12) 0.005(13) 0.024(14)
C124 0.077(10) 0.17(2) 0.071(10) -0.039(12) -0.023(8) 0.020(13)
C215 0.105(19) 0.079(18) 0.072(16) 0.003(13) 0.027(14) -0.005(15)
C216 0.050(9) 0.100(9) 0.057(9) -0.026(8) 0.004(7) -0.014(8)
C217 0.055(8) 0.107(9) 0.047(8) -0.014(8) 0.022(7) 0.004(8)
C218 0.049(10) 0.089(15) 0.040(9) -0.002(9) 0.002(7) -0.017(10)
C219 0.057(11) 0.076(15) 0.046(9) 0.000(11) -0.019(8) -0.025(11)
C220 0.19(4) 0.22(4) 0.16(3) -0.06(3) 0.04(3) -0.09(3)
C221 0.09(2) 0.10(2) 0.081(16) -0.034(15) 0.026(16) 0.017(17)
C222 0.073(15) 0.095(18) 0.057(14) 0.008(13) 0.014(11) -0.010(13)
C223 0.11(2) 0.11(2) 0.069(14) 0.002(13) 0.003(14) -0.018(16)
C224 0.071(15) 0.17(3) 0.091(17) -0.02(2) 0.017(13) 0.003(18)
C125 0.103(9) 0.223(16) 0.152(12) 0.037(12) 0.067(9) 0.037(10)

loop_
_atom_type_symbol
_atom_type_description
_atom_type_scat_dispersion_real
_atom_type_scat_dispersion_imag
_atom_type_scat_source
C C 0.0137 0.0067 'International Tables Vol C Tables 4.2.6.8 and 6.1.1.4'
H H 0.0000 0.0000 'International Tables Vol C Tables 4.2.6.8 and 6.1.1.4'
F F 0.0583 0.0400 'International Tables Vol C Tables 4.2.6.8 and 6.1.1.4'
Ir Ir -5.7005 5.2682 'International Tables Vol C Tables 4.2.6.8 and 6.1.1.4'
N N 0.0241 0.0134 'International Tables Vol C Tables 4.2.6.8 and 6.1.1.4'
O O 0.0389 0.0241 'International Tables Vol C Tables 4.2.6.8 and 6.1.1.4'
S S 0.2925 0.4295 'International Tables Vol C Tables 4.2.6.8 and 6.1.1.4'

loop_
_geom_angle_atom_site_label_1
_geom_angle_atom_site_label_2
_geom_angle_atom_site_label_3
_geom_angle
_geom_angle_site_symmetry_1
_geom_angle_site_symmetry_3
_geom_angle_publ_flag
N5 Ir1 N1 87.5(3) . . ?
N5 Ir1 C47 140.4(3) . . ?
N1 Ir1 C47 94.1(3) . . ?
N5 Ir1 C43 105.0(3) . . ?
N1 Ir1 C43 112.7(3) . . ?
C47 Ir1 C43 38.7(4) . . ?
N5 Ir1 C44 98.3(3) . . ?
N1 Ir1 C44 152.6(4) . . ?
C47 Ir1 C44 64.5(4) . . ?
C43 Ir1 C44 40.0(4) . . ?
N5 Ir1 C46 163.2(3) . . ?
N1 Ir1 C46 109.0(3) . . ?
C47 Ir1 C46 39.2(4) . . ?
C43 Ir1 C46 67.0(4) . . ?
C44 Ir1 C46 65.8(4) . . ?
N5 Ir1 C45 124.1(4) . . ?
N1 Ir1 C45 148.2(4) . . ?
C47 Ir1 C45 64.7(4) . . ?
C43 Ir1 C45 66.2(4) . . ?
C44 Ir1 C45 38.3(5) . . ?
C46 Ir1 C45 39.7(4) . . ?
N5 Ir1 N2 84.8(3) . . ?
N1 Ir1 N2 78.4(3) . . ?
C47 Ir1 N2 134.3(3) . . ?
C43 Ir1 N2 165.2(3) . . ?
C44 Ir1 N2 128.6(4) . . ?
C46 Ir1 N2 100.6(4) . . ?
C45 Ir1 N2 99.2(4) . . ?
C56 Ir2 N8 113.7(3) . 3_666 ?
C56 Ir2 N4 155.0(3) . . ?
N8 Ir2 N4 88.3(3) 3_666 . ?
C56 Ir2 C57 38.83(13) . . ?
N8 Ir2 C57 106.2(3) 3_666 . ?
N4 Ir2 C57 126.0(3) . . ?
C56 Ir2 C55 38.63(14) . . ?
N8 Ir2 C55 147.2(4) 3_666 . ?
N4 Ir2 C55 123.2(3) . . ?
C57 Ir2 C55 64.2(2) . . ?
C56 Ir2 N3 113.6(3) . . ?
N8 Ir2 N3 84.4(3) 3_666 . ?
N4 Ir2 N3 78.7(3) . . ?
C57 Ir2 N3 152.4(3) . . ?
C55 Ir2 N3 92.9(3) . . ?
N8 Ir2 C55' 128.2(3) 3_666 . ?
N4 Ir2 C55' 143.1(3) . . ?
N3 Ir2 C55' 98.2(3) . . ?
N8 Ir2 C56' 100.9(3) 3_666 . ?
N4 Ir2 C56' 154.1(3) . . ?
N3 Ir2 C56' 125.9(3) . . ?
C55' Ir2 C56' 37.93(13) . . ?
N8 Ir2 C54' 164.2(3) 3_666 . ?
N4 Ir2 C54' 106.4(3) . . ?
N3 Ir2 C54' 103.6(3) . . ?
C55' Ir2 C54' 37.93(13) . . ?
C56' Ir2 C54' 63.3(2) . . ?
N8 Ir2 C57' 105.7(3) 3_666 . ?
N4 Ir2 C57' 116.6(3) . . ?
N3 Ir2 C57' 161.4(3) . . ?
C55' Ir2 C57' 63.2(2) . . ?
C56' Ir2 C57' 37.70(13) . . ?
C54' Ir2 C57' 63.0(2) . . ?
N8 Ir2 C53' 138.1(3) 3_666 . ?
N4 Ir2 C53' 94.0(3) . . ?
N3 Ir2 C53' 137.1(3) . . ?
C55' Ir2 C53' 63.2(2) . . ?
C56' Ir2 C53' 63.0(2) . . ?
C54' Ir2 C53' 37.70(13) . . ?
C57' Ir2 C53' 37.55(13) . . ?
C56 Ir2 C53 63.8(2) . . ?
N8 Ir2 C53 129.7(3) 3_666 . ?
N4 Ir2 C53 93.4(3) . . ?
C57 Ir2 C53 37.82(13) . . ?
C55 Ir2 C53 63.0(2) . . ?
N3 Ir2 C53 145.1(3) . . ?
C206 Ir3 C207 40.1(3) . . ?
C206 Ir3 N13 107.1(6) . . ?
C207 Ir3 N13 144.2(6) . . ?
C206 Ir3 C205 39.8(4) . . ?
C207 Ir3 C205 66.0(5) . . ?
N13 Ir3 C205 98.1(6) . . ?
N13 Ir3 C105 107.8(6) . . ?
C206 Ir3 N9 117.8(6) . . ?
C207 Ir3 N9 97.5(5) . . ?
N13 Ir3 N9 86.8(3) . . ?
C205 Ir3 N9 157.6(5) . . ?
C105 Ir3 N9 163.2(5) . . ?
N13 Ir3 C109 143.4(6) . . ?
C105 Ir3 C109 37.4(5) . . ?
N9 Ir3 C109 129.5(6) . . ?
C206 Ir3 N10 158.6(6) . . ?
C207 Ir3 N10 129.6(6) . . ?
N13 Ir3 N10 86.2(3) . . ?
C205 Ir3 N10 123.3(6) . . ?
C105 Ir3 N10 109.7(7) . . ?
N9 Ir3 N10 78.7(3) . . ?
C109 Ir3 N10 95.9(6) . . ?
N13 Ir3 C107 121.6(5) . . ?
C105 Ir3 C107 66.1(7) . . ?
N9 Ir3 C107 99.5(5) . . ?
C109 Ir3 C107 63.5(7) . . ?
N10 Ir3 C107 152.2(5) . . ?
N13 Ir3 C108 159.3(5) . . ?
C105 Ir3 C108 64.7(8) . . ?
N9 Ir3 C108 98.8(7) . . ?
C109 Ir3 C108 38.0(8) . . ?
N10 Ir3 C108 114.4(5) . . ?
C107 Ir3 C108 38.0(5) . . ?
N13 Ir3 C106 96.5(5) . . ?
C105 Ir3 C106 42.9(8) . . ?
N9 Ir3 C106 129.3(6) . . ?
C109 Ir3 C106 65.6(8) . . ?
N10 Ir3 C106 151.9(6) . . ?
C107 Ir3 C106 37.6(5) . . ?
C108 Ir3 C106 64.5(8) . . ?
C206 Ir3 C208 65.2(5) . . ?
C207 Ir3 C208 38.3(3) . . ?
N13 Ir3 C208 160.2(5) . . ?
C205 Ir3 C208 63.9(5) . . ?
N9 Ir3 C208 113.0(5) . . ?
N10 Ir3 C208 96.6(5) . . ?
C118 Ir4 N16 154.4(8) . 3_666 ?
C215 Ir4 N16 117.8(6) . 3_666 ?
C118 Ir4 C117 41.0(9) . . ?
N16 Ir4 C117 114.7(6) 3_666 . ?
C215 Ir4 C216 38.8(3) . . ?
N16 Ir4 C216 95.9(5) 3_666 . ?
C215 Ir4 C219 38.6(3) . . ?
N16 Ir4 C219 156.3(6) 3_666 . ?
C216 Ir4 C219 63.7(4) . . ?
C118 Ir4 C116 67.3(9) . . ?
N16 Ir4 C116 88.4(6) 3_666 . ?
C117 Ir4 C116 41.4(8) . . ?
C118 Ir4 N12 111.7(8) . . ?
C215 Ir4 N12 104.4(5) . . ?
N16 Ir4 N12 92.8(2) 3_666 . ?
C117 Ir4 N12 152.5(6) . . ?
C216 Ir4 N12 140.8(5) . . ?
C219 Ir4 N12 96.1(4) . . ?
C116 Ir4 N12 146.1(6) . . ?
C118 Ir4 C119 38.1(5) . . ?
N16 Ir4 C119 137.8(6) 3_666 . ?
C117 Ir4 C119 66.1(7) . . ?
C116 Ir4 C119 64.6(7) . . ?
N12 Ir4 C119 93.4(5) . . ?
C118 Ir4 N11 103.2(6) . . ?
C215 Ir4 N11 153.2(6) . . ?
N16 Ir4 N11 88.2(3) 3_666 . ?
C117 Ir4 N11 102.1(7) . . ?
C216 Ir4 N11 139.8(5) . . ?
C219 Ir4 N11 115.0(6) . . ?
C116 Ir4 N11 135.4(6) . . ?
N12 Ir4 N11 78.5(2) . . ?
C119 Ir4 N11 133.8(6) . . ?
C118 Ir4 C115 66.0(7) . . ?
N16 Ir4 C115 100.6(5) 3_666 . ?
C117 Ir4 C115 68.2(7) . . ?
C116 Ir4 C115 39.4(7) . . ?
N12 Ir4 C115 107.6(4) . . ?
C119 Ir4 C115 38.2(7) . . ?
N11 Ir4 C115 168.9(5) . . ?
C215 Ir4 C217 63.1(4) . . ?
N16 Ir4 C217 109.9(4) 3_666 . ?
C216 Ir4 C217 37.2(3) . . ?
C219 Ir4 C217 61.9(4) . . ?
N12 Ir4 C217 157.1(4) . . ?
N11 Ir4 C217 104.2(4) . . ?
C1 N1 C14 102.2(8) . . ?
C1 N1 Ir1 110.8(6) . . ?
C14 N1 Ir1 146.7(7) . . ?
C2 N2 C3 103.2(7) . . ?
C2 N2 Ir1 108.0(7) . . ?
C3 N2 Ir1 148.7(5) . . ?
C2 N3 C8 102.3(7) . . ?
C2 N3 Ir2 108.6(6) . . ?
C8 N3 Ir2 149.0(6) . . ?
C1 N4 C9 101.9(8) . . ?
C1 N4 Ir2 110.8(7) . . ?
C9 N4 Ir2 147.2(6) . . ?
C19 N5 C15 117.2(7) . . ?
C19 N5 Ir1 122.4(6) . . ?
C15 N5 Ir1 120.2(6) . . ?
C28 N6 C21 110.2(7) . . ?
C28 N6 C20 125.5(8) . . ?
C21 N6 C20 124.2(8) . . ?
C36 N7 C29 111.6(8) . . ?
C36 N7 C37 123.0(10) . . ?
C29 N7 C37 125.0(9) . . ?
C38 N8 C42 110.8(11) . . ?
C38 N8 Ir2 127.0(8) . 3_666 ?
C42 N8 Ir2 122.2(9) . 3_666 ?
C63 N9 C76 103.5(6) . . ?
C63 N9 Ir3 108.9(5) . . ?
C76 N9 Ir3 147.0(5) . . ?
C64 N10 C65 103.3(7) . . ?
C64 N10 Ir3 108.9(5) . . ?
C65 N10 Ir3 147.5(6) . . ?
C64 N11 C70 104.6(7) . . ?
C64 N11 Ir4 106.3(5) . . ?
C70 N11 Ir4 148.7(6) . . ?
C63 N12 C71 104.1(6) . . ?
C63 N12 Ir4 107.6(5) . . ?
C71 N12 Ir4 146.6(5) . . ?
C81 N13 C77 117.6(9) . . ?
C81 N13 Ir3 120.3(8) . . ?
C77 N13 Ir3 122.1(6) . . ?
C83 N14 C90 110.8(11) . . ?
C83 N14 C82 124.6(12) . . ?
C90 N14 C82 124.0(12) . . ?
C91 N15 C99 125.5(9) . . ?
C91 N15 C98 110.0(8) . . ?
C99 N15 C98 124.5(8) . . ?
C104 N16 C100 119.9(7) . . ?
C104 N16 Ir4 120.6(5) . 3_666 ?
C100 N16 Ir4 116.8(6) . 3_666 ?
O11 S1 O10 115.5(7) . . ?
O11 S1 O9 117.9(8) . . ?
O10 S1 O9 112.7(7) . . ?
O11 S1 C125 100.5(8) . . ?
O10 S1 C125 102.9(8) . . ?
O9 S1 C125 104.6(10) . . ?
C54 C53 C57 108.0 . . ?
C54 C53 C58 126.0 . . ?
C57 C53 C58 126.0 . . ?
C54 C53 Ir2 71.9(2) . . ?
C57 C53 Ir2 68.3(2) . . ?
C58 C53 Ir2 125.4(2) . . ?
C53 C54 C55 108.0 . . ?
C53 C54 C59 126.0 . . ?
C55 C54 C59 126.0 . . ?
C53 C54 Ir2 71.0(2) . . ?
C55 C54 Ir2 68.8(2) . . ?
C59 C54 Ir2 125.8(2) . . ?
C56 C55 C54 108.0 . . ?
C56 C55 C60 126.0 . . ?
C54 C55 C60 126.0 . . ?
C56 C55 Ir2 68.6(2) . . ?
C54 C55 Ir2 73.7(3) . . ?
C60 C55 Ir2 123.3(2) . . ?
C55 C56 C57 108.0 . . ?
C55 C56 C61 126.0 . . ?
C57 C56 C61 126.0 . . ?
C55 C56 Ir2 72.7(2) . . ?
C57 C56 Ir2 71.9(2) . . ?
C61 C56 Ir2 121.2(2) . . ?
C53 C57 C56 108.0 . . ?
C53 C57 C62 126.0 . . ?
C56 C57 C62 126.0 . . ?
C53 C57 Ir2 73.9(3) . . ?
C56 C57 Ir2 69.3(2) . . ?
C62 C57 Ir2 122.5(2) . . ?
C53 C58 H58A 109.5 . . ?
C53 C58 H58B 109.5 . . ?
H58A C58 H58B 109.5 . . ?
C53 C58 H58C 109.5 . . ?
H58A C58 H58C 109.5 . . ?
H58B C58 H58C 109.5 . . ?
C54 C59 H59A 109.5 . . ?
C54 C59 H59B 109.5 . . ?
H59A C59 H59B 109.5 . . ?
C54 C59 H59C 109.5 . . ?
H59A C59 H59C 109.5 . . ?
H59B C59 H59C 109.5 . . ?
C55 C60 H60A 109.5 . . ?
C55 C60 H60B 109.5 . . ?
H60A C60 H60B 109.5 . . ?
C55 C60 H60C 109.5 . . ?
H60A C60 H60C 109.5 . . ?
H60B C60 H60C 109.5 . . ?
C56 C61 H61A 109.5 . . ?
C56 C61 H61B 109.5 . . ?
H61A C61 H61B 109.5 . . ?
C56 C61 H61C 109.5 . . ?
H61A C61 H61C 109.5 . . ?
H61B C61 H61C 109.5 . . ?
C57 C62 H62A 109.5 . . ?
C57 C62 H62B 109.5 . . ?
H62A C62 H62B 109.5 . . ?
C57 C62 H62C 109.5 . . ?
H62A C62 H62C 109.5 . . ?
H62B C62 H62C 109.5 . . ?
C57' C53' C54' 108.0 . . ?
C57' C53' C58' 126.0 . . ?
C54' C53' C58' 126.0 . . ?
C57' C53' Ir2 71.2(2) . . ?
C54' C53' Ir2 70.5(2) . . ?
C58' C53' Ir2 123.9(2) . . ?
C55' C54' C53' 108.0 . . ?
C55' C54' C59' 126.0 . . ?
C53' C54' C59' 126.0 . . ?
C55' C54' Ir2 70.7(2) . . ?
C53' C54' Ir2 71.8(2) . . ?
C59' C54' Ir2 123.2(2) . . ?
C54' C55' C56' 108.0 . . ?
C54' C55' C60' 126.0 . . ?
C56' C55' C60' 126.0 . . ?
C54' C55' Ir2 71.4(2) . . ?
C56' C55' Ir2 71.4(2) . . ?
C60' C55' Ir2 122.8(2) . . ?
C57' C56' C55' 108.0 . . ?
C57' C56' C61' 126.0 . . ?
C55' C56' C61' 126.0 . . ?
C57' C56' Ir2 71.8(2) . . ?
C55' C56' Ir2 70.7(2) . . ?
C61' C56' Ir2 123.2(2) . . ?
C53' C57' C56' 108.0 . . ?
C53' C57' C62' 126.0 . . ?
C56' C57' C62' 126.0 . . ?
C53' C57' Ir2 71.2(2) . . ?
C56' C57' Ir2 70.5(2) . . ?
C62' C57' Ir2 123.9(2) . . ?
C53' C58' H58D 109.5 . . ?
C53' C58' H58E 109.5 . . ?
H58D C58' H58E 109.5 . . ?
C53' C58' H58F 109.5 . . ?
H58D C58' H58F 109.5 . . ?
H58E C58' H58F 109.5 . . ?
C54' C59' H59D 109.5 . . ?
C54' C59' H59E 109.5 . . ?
H59D C59' H59E 109.5 . . ?
C54' C59' H59F 109.5 . . ?
H59D C59' H59F 109.5 . . ?
H59E C59' H59F 109.5 . . ?
C55' C60' H60D 109.5 . . ?
C55' C60' H60E 109.5 . . ?
H60D C60' H60E 109.5 . . ?
C55' C60' H60F 109.5 . . ?
H60D C60' H60F 109.5 . . ?
H60E C60' H60F 109.5 . . ?
C56' C61' H61D 109.5 . . ?
C56' C61' H61E 109.5 . . ?
H61D C61' H61E 109.5 . . ?
C56' C61' H61F 109.5 . . ?
H61D C61' H61F 109.5 . . ?
H61E C61' H61F 109.5 . . ?
C57' C62' H62D 109.5 . . ?
C57' C62' H62E 109.5 . . ?
H62D C62' H62E 109.5 . . ?
C57' C62' H62F 109.5 . . ?
H62D C62' H62F 109.5 . . ?
H62E C62' H62F 109.5 . . ?
C109 C105 C110 136(2) . . ?
C109 C105 C106 105.5(18) . . ?
C110 C105 C106 118(2) . . ?
C109 C105 Ir3 72.5(12) . . ?
C110 C105 Ir3 128.1(15) . . ?
C106 C105 Ir3 70.2(10) . . ?
C107 C106 C111 133(2) . . ?
C107 C106 C105 103.8(16) . . ?
C111 C106 C105 123(2) . . ?
C107 C106 Ir3 70.7(9) . . ?
C111 C106 Ir3 127.0(13) . . ?
C105 C106 Ir3 66.9(9) . . ?
C106 C107 C108 111.4(19) . . ?
C106 C107 C112 126.0(18) . . ?
C108 C107 C112 122.2(19) . . ?
C106 C107 Ir3 71.7(8) . . ?
C108 C107 Ir3 71.2(10) . . ?
C112 C107 Ir3 130.2(12) . . ?
C109 C108 C107 107.6(19) . . ?
C109 C108 C113 132.6(19) . . ?
C107 C108 C113 120(2) . . ?
C109 C108 Ir3 70.5(11) . . ?
C107 C108 Ir3 70.8(10) . . ?
C113 C108 Ir3 123.8(16) . . ?
C105 C109 C114 122(2) . . ?
C105 C109 C108 111.6(19) . . ?
C114 C109 C108 126(2) . . ?
C105 C109 Ir3 70.2(12) . . ?
C114 C109 Ir3 124.1(14) . . ?
C108 C109 Ir3 71.5(11) . . ?
C105 C110 H11A 109.5 . . ?
C105 C110 H11B 109.5 . . ?
H11A C110 H11B 109.5 . . ?
C105 C110 H11C 109.5 . . ?
H11A C110 H11C 109.5 . . ?
H11B C110 H11C 109.5 . . ?
C106 C111 H11D 109.5 . . ?
C106 C111 H11E 109.5 . . ?
H11D C111 H11E 109.5 . . ?
C106 C111 H11F 109.5 . . ?
H11D C111 H11F 109.5 . . ?
H11E C111 H11F 109.5 . . ?
C107 C112 H11G 109.5 . . ?
C107 C112 H11H 109.5 . . ?
H11G C112 H11H 109.5 . . ?
C107 C112 H11I 109.5 . . ?
H11G C112 H11I 109.5 . . ?
H11H C112 H11I 109.5 . . ?
C108 C113 H11J 109.5 . . ?
C108 C113 H11K 109.5 . . ?
H11J C113 H11K 109.5 . . ?
C108 C113 H11L 109.5 . . ?
H11J C113 H11L 109.5 . . ?
H11K C113 H11L 109.5 . . ?
C109 C114 H11M 109.5 . . ?
C109 C114 H11N 109.5 . . ?
H11M C114 H11N 109.5 . . ?
C109 C114 H11O 109.5 . . ?
H11M C114 H11O 109.5 . . ?
H11N C114 H11O 109.5 . . ?
C206 C205 C209 108.0 . . ?
C206 C205 C210 126.0 . . ?
C209 C205 C210 126.0 . . ?
C206 C205 Ir3 66.9(5) . . ?
C209 C205 Ir3 75.1(5) . . ?
C210 C205 Ir3 123.6(5) . . ?
C205 C206 C207 108.0 . . ?
C205 C206 C211 126.0 . . ?
C207 C206 C211 126.0 . . ?
C205 C206 Ir3 73.3(5) . . ?
C207 C206 Ir3 72.2(6) . . ?
C211 C206 Ir3 120.3(5) . . ?
C208 C207 C206 108.0 . . ?
C208 C207 C212 126.0 . . ?
C206 C207 C212 126.0 . . ?
C208 C207 Ir3 75.3(5) . . ?
C206 C207 Ir3 67.7(5) . . ?
C212 C207 Ir3 122.6(5) . . ?
C209 C208 C207 108.0 . . ?
C209 C208 C213 126.0 . . ?
C207 C208 C213 126.0 . . ?
C209 C208 Ir3 71.9(5) . . ?
C207 C208 Ir3 66.4(5) . . ?
C213 C208 Ir3 127.2(5) . . ?
C208 C209 C205 108.0 . . ?
C208 C209 C214 126.0 . . ?
C205 C209 C214 126.0 . . ?
C208 C209 Ir3 70.8(5) . . ?
C205 C209 Ir3 66.9(5) . . ?
C214 C209 Ir3 127.8(5) . . ?
C205 C210 H21A 109.5 . . ?
C205 C210 H21B 109.5 . . ?
H21A C210 H21B 109.5 . . ?
C205 C210 H21C 109.5 . . ?
H21A C210 H21C 109.5 . . ?
H21B C210 H21C 109.5 . . ?
C206 C211 H21D 109.5 . . ?
C206 C211 H21E 109.5 . . ?
H21D C211 H21E 109.5 . . ?
C206 C211 H21F 109.5 . . ?
H21D C211 H21F 109.5 . . ?
H21E C211 H21F 109.5 . . ?
C207 C212 H21G 109.5 . . ?
C207 C212 H21H 109.5 . . ?
H21G C212 H21H 109.5 . . ?
C207 C212 H21I 109.5 . . ?
H21G C212 H21I 109.5 . . ?
H21H C212 H21I 109.5 . . ?
C208 C213 H21J 109.5 . . ?
C208 C213 H21K 109.5 . . ?
H21J C213 H21K 109.5 . . ?
C208 C213 H21L 109.5 . . ?
H21J C213 H21L 109.5 . . ?
H21K C213 H21L 109.5 . . ?
C209 C214 H21M 109.5 . . ?
C209 C214 H21N 109.5 . . ?
H21M C214 H21N 109.5 . . ?
C209 C214 H21O 109.5 . . ?
H21M C214 H21O 109.5 . . ?
H21N C214 H21O 109.5 . . ?
N1 C1 N4 120.6(9) . . ?
N1 C1 C2 120.1(7) . . ?
N4 C1 C2 118.6(9) . . ?
N3 C2 N2 118.3(10) . . ?
N3 C2 C1 121.0(8) . . ?
N2 C2 C1 120.3(9) . . ?
N2 C3 C4 131.1(8) . . ?
N2 C3 C8 106.9(7) . . ?
C4 C3 C8 121.9(9) . . ?
C3 C4 C5 116.6(8) . . ?
C3 C4 H4 121.7 . . ?
C5 C4 H4 121.7 . . ?
C6 C5 C4 120.8(9) . . ?
C6 C5 H5 119.6 . . ?
C4 C5 H5 119.6 . . ?
C5 C6 C7 122.8(10) . . ?
C5 C6 H6 118.6 . . ?
C7 C6 H6 118.6 . . ?
C6 C7 C8 118.0(8) . . ?
C6 C7 H7 121.0 . . ?
C8 C7 H7 121.0 . . ?
N3 C8 C7 130.7(8) . . ?
N3 C8 C3 109.3(8) . . ?
C7 C8 C3 120.0(9) . . ?
N4 C9 C10 134.1(11) . . ?
N4 C9 C14 108.1(9) . . ?
C10 C9 C14 117.8(12) . . ?
C11 C10 C9 119.4(12) . . ?
C11 C10 H10 120.3 . . ?
C9 C10 H10 120.3 . . ?
C12 C11 C10 121.5(12) . . ?
C12 C11 H11 119.2 . . ?
C10 C11 H11 119.2 . . ?
C11 C12 C13 122.4(13) . . ?
C11 C12 H12 118.8 . . ?
C13 C12 H12 118.8 . . ?
C14 C13 C12 117.4(12) . . ?
C14 C13 H13 121.3 . . ?
C12 C13 H13 121.3 . . ?
C13 C14 N1 131.3(10) . . ?
C13 C14 C9 121.4(10) . . ?
N1 C14 C9 107.2(10) . . ?
N5 C15 C16 121.8(9) . . ?
N5 C15 H15 119.1 . . ?
C16 C15 H15 119.1 . . ?
C17 C16 C15 119.9(9) . . ?
C17 C16 H16 120.1 . . ?
C15 C16 H16 120.1 . . ?
C18 C17 C16 119.0(8) . . ?
C18 C17 C20 119.9(9) . . ?
C16 C17 C20 121.1(9) . . ?
C17 C18 C19 118.3(9) . . ?
C17 C18 H18 120.9 . . ?
C19 C18 H18 120.9 . . ?
N5 C19 C18 123.5(9) . . ?
N5 C19 H19 118.3 . . ?
C18 C19 H19 118.3 . . ?
N6 C20 C17 113.1(8) . . ?
N6 C20 H20A 109.0 . . ?
C17 C20 H20A 109.0 . . ?
N6 C20 H20B 109.0 . . ?
C17 C20 H20B 109.0 . . ?
H20A C20 H20B 107.8 . . ?
O1 C21 N6 121.9(9) . . ?
O1 C21 C22 130.7(8) . . ?
N6 C21 C22 107.4(7) . . ?
C23 C22 C27 122.8(8) . . ?
C23 C22 C21 130.1(7) . . ?
C27 C22 C21 107.0(7) . . ?
C22 C23 C24 118.2(7) . . ?
C22 C23 H23 120.9 . . ?
C24 C23 H23 120.9 . . ?
C25 C24 C23 118.9(8) . . ?
C25 C24 C32 121.9(8) . . ?
C23 C24 C32 119.2(7) . . ?
C26 C25 C24 122.4(8) . . ?
C26 C25 H25 118.8 . . ?
C24 C25 H25 118.8 . . ?
C25 C26 C27 117.8(7) . . ?
C25 C26 H26 121.1 . . ?
C27 C26 H26 121.1 . . ?
C22 C27 C26 119.8(8) . . ?
C22 C27 C28 109.3(8) . . ?
C26 C27 C28 130.8(7) . . ?
O2 C28 N6 124.8(9) . . ?
O2 C28 C27 129.1(9) . . ?
N6 C28 C27 106.0(7) . . ?
O3 C29 N7 123.2(8) . . ?
O3 C29 C30 132.9(10) . . ?
N7 C29 C30 103.8(8) . . ?
C35 C30 C31 122.3(8) . . ?
C35 C30 C29 110.6(8) . . ?
C31 C30 C29 127.0(9) . . ?
C30 C31 C32 117.3(9) . . ?
C30 C31 H31 121.3 . . ?
C32 C31 H31 121.3 . . ?
C33 C32 C31 117.8(9) . . ?
C33 C32 C24 119.6(8) . . ?
C31 C32 C24 122.5(9) . . ?
C34 C33 C32 122.0(8) . . ?
C34 C33 H33 119.0 . . ?
C32 C33 H33 119.0 . . ?
C35 C34 C33 118.7(9) . . ?
C35 C34 H34 120.6 . . ?
C33 C34 H34 120.6 . . ?
C34 C35 C30 121.8(9) . . ?
C34 C35 C36 130.8(10) . . ?
C30 C35 C36 107.3(9) . . ?
O4 C36 N7 123.0(11) . . ?
O4 C36 C35 130.6(11) . . ?
N7 C36 C35 106.4(10) . . ?
N7 C37 C40 114.2(7) . . ?
N7 C37 H37A 108.7 . . ?
C40 C37 H37A 108.7 . . ?
N7 C37 H37B 108.7 . . ?
C40 C37 H37B 108.7 . . ?
H37A C37 H37B 107.6 . . ?
N8 C38 C39 126.4(13) . . ?
N8 C38 H38 116.8 . . ?
C39 C38 H38 116.8 . . ?
C40 C39 C38 121.1(13) . . ?
C40 C39 H39 119.5 . . ?
C38 C39 H39 119.5 . . ?
C39 C40 C41 113.7(12) . . ?
C39 C40 C37 121.5(10) . . ?
C41 C40 C37 124.4(10) . . ?
C40 C41 C42 120.4(13) . . ?
C40 C41 H41 119.8 . . ?
C42 C41 H41 119.8 . . ?
N8 C42 C41 126.8(14) . . ?
N8 C42 H42 116.6 . . ?
C41 C42 H42 116.6 . . ?
C47 C43 C48 128.9(10) . . ?
C47 C43 C44 104.6(9) . . ?
C48 C43 C44 126.1(10) . . ?
C47 C43 Ir1 69.9(5) . . ?
C48 C43 Ir1 129.5(7) . . ?
C44 C43 Ir1 70.2(5) . . ?
C45 C44 C49 126.9(13) . . ?
C45 C44 C43 109.5(9) . . ?
C49 C44 C43 123.5(12) . . ?
C45 C44 Ir1 71.5(6) . . ?
C49 C44 Ir1 128.2(7) . . ?
C43 C44 Ir1 69.8(5) . . ?
C44 C45 C50 128.5(12) . . ?
C44 C45 C46 108.6(11) . . ?
C50 C45 C46 122.7(12) . . ?
C44 C45 Ir1 70.2(6) . . ?
C50 C45 Ir1 130.3(8) . . ?
C46 C45 Ir1 69.7(6) . . ?
C47 C46 C51 126.2(10) . . ?
C47 C46 C45 104.7(10) . . ?
C51 C46 C45 129.0(11) . . ?
C47 C46 Ir1 69.3(5) . . ?
C51 C46 Ir1 127.2(8) . . ?
C45 C46 Ir1 70.6(6) . . ?
C43 C47 C46 112.7(9) . . ?
C43 C47 C52 125.7(9) . . ?
C46 C47 C52 121.6(9) . . ?
C43 C47 Ir1 71.4(5) . . ?
C46 C47 Ir1 71.6(5) . . ?
C52 C47 Ir1 125.6(6) . . ?
C43 C48 H48A 109.5 . . ?
C43 C48 H48B 109.5 . . ?
H48A C48 H48B 109.5 . . ?
C43 C48 H48C 109.5 . . ?
H48A C48 H48C 109.5 . . ?
H48B C48 H48C 109.5 . . ?
C44 C49 H49A 109.5 . . ?
C44 C49 H49B 109.5 . . ?
H49A C49 H49B 109.5 . . ?
C44 C49 H49C 109.5 . . ?
H49A C49 H49C 109.5 . . ?
H49B C49 H49C 109.5 . . ?
C45 C50 H50A 109.5 . . ?
C45 C50 H50B 109.5 . . ?
H50A C50 H50B 109.5 . . ?
C45 C50 H50C 109.5 . . ?
H50A C50 H50C 109.5 . . ?
H50B C50 H50C 109.5 . . ?
C46 C51 H51A 109.5 . . ?
C46 C51 H51B 109.5 . . ?
H51A C51 H51B 109.5 . . ?
C46 C51 H51C 109.5 . . ?
H51A C51 H51C 109.5 . . ?
H51B C51 H51C 109.5 . . ?
C47 C52 H52A 109.5 . . ?
C47 C52 H52B 109.5 . . ?
H52A C52 H52B 109.5 . . ?
C47 C52 H52C 109.5 . . ?
H52A C52 H52C 109.5 . . ?
H52B C52 H52C 109.5 . . ?
N12 C63 N9 117.4(7) . . ?
N12 C63 C64 121.5(7) . . ?
N9 C63 C64 121.0(7) . . ?
N10 C64 N11 116.3(7) . . ?
N10 C64 C63 120.7(7) . . ?
N11 C64 C63 122.8(7) . . ?
C66 C65 N10 130.9(9) . . ?
C66 C65 C70 120.7(8) . . ?
N10 C65 C70 108.3(8) . . ?
C65 C66 C67 116.9(10) . . ?
C65 C66 H66 121.5 . . ?
C67 C66 H66 121.5 . . ?
C68 C67 C66 122.6(10) . . ?
C68 C67 H67 118.7 . . ?
C66 C67 H67 118.7 . . ?
C67 C68 C69 122.4(9) . . ?
C67 C68 H68 118.8 . . ?
C69 C68 H68 118.8 . . ?
C68 C69 C70 116.3(9) . . ?
C68 C69 H69 121.8 . . ?
C70 C69 H69 121.8 . . ?
N11 C70 C69 131.4(9) . . ?
N11 C70 C65 107.4(7) . . ?
C69 C70 C65 121.0(9) . . ?
N12 C71 C72 132.1(7) . . ?
N12 C71 C76 108.0(7) . . ?
C72 C71 C76 119.9(7) . . ?
C73 C72 C71 116.7(9) . . ?
C73 C72 H72 121.6 . . ?
C71 C72 H72 121.6 . . ?
C72 C73 C74 123.1(9) . . ?
C72 C73 H73 118.4 . . ?
C74 C73 H73 118.4 . . ?
C75 C74 C73 121.4(8) . . ?
C75 C74 H74 119.3 . . ?
C73 C74 H74 119.3 . . ?
C74 C75 C76 118.2(8) . . ?
C74 C75 H75 120.9 . . ?
C76 C75 H75 120.9 . . ?
C75 C76 N9 132.3(8) . . ?
C75 C76 C71 120.6(8) . . ?
N9 C76 C71 107.0(6) . . ?
N13 C77 C78 121.4(9) . . ?
N13 C77 H77 119.3 . . ?
C78 C77 H77 119.3 . . ?
C77 C78 C79 121.1(11) . . ?
C77 C78 H78 119.5 . . ?
C79 C78 H78 119.5 . . ?
C80 C79 C78 116.4(9) . . ?
C80 C79 C82 122.9(10) . . ?
C78 C79 C82 120.7(11) . . ?
C79 C80 C81 120.4(10) . . ?
C79 C80 H80 119.8 . . ?
C81 C80 H80 119.8 . . ?
N13 C81 C80 123.1(11) . . ?
N13 C81 H81 118.5 . . ?
C80 C81 H81 118.5 . . ?
N14 C82 C79 111.0(8) . . ?
N14 C82 H82A 109.4 . . ?
C79 C82 H82A 109.4 . . ?
N14 C82 H82B 109.4 . . ?
C79 C82 H82B 109.4 . . ?
H82A C82 H82B 108.0 . . ?
O5 C83 N14 124.8(11) . . ?
O5 C83 C84 126.4(12) . . ?
N14 C83 C84 108.6(12) . . ?
C89 C84 C85 123.0(10) . . ?
C89 C84 C83 107.4(10) . . ?
C85 C84 C83 129.6(13) . . ?
C84 C85 C86 114.3(12) . . ?
C84 C85 H85 122.9 . . ?
C86 C85 H85 122.9 . . ?
C87 C86 C85 121.7(10) . . ?
C87 C86 C94 120.9(9) . . ?
C85 C86 C94 117.4(11) . . ?
C88 C87 C86 119.7(10) . . ?
C88 C87 H87 120.2 . . ?
C86 C87 H87 120.2 . . ?
C87 C88 C89 119.0(12) . . ?
C87 C88 H88 120.5 . . ?
C89 C88 H88 120.5 . . ?
C84 C89 C88 122.2(10) . . ?
C84 C89 C90 107.9(10) . . ?
C88 C89 C90 129.8(12) . . ?
O6 C90 N14 125.5(11) . . ?
O6 C90 C89 129.3(13) . . ?
N14 C90 C89 105.2(13) . . ?
O7 C91 N15 124.4(9) . . ?
O7 C91 C92 129.3(8) . . ?
N15 C91 C92 106.4(8) . . ?
C93 C92 C97 120.7(9) . . ?
C93 C92 C91 129.8(9) . . ?
C97 C92 C91 109.5(9) . . ?
C92 C93 C94 117.2(9) . . ?
C92 C93 H93 121.4 . . ?
C94 C93 H93 121.4 . . ?
C95 C94 C93 122.3(10) . . ?
C95 C94 C86 120.4(10) . . ?
C93 C94 C86 117.3(9) . . ?
C94 C95 C96 121.3(11) . . ?
C94 C95 H95 119.4 . . ?
C96 C95 H95 119.4 . . ?
C97 C96 C95 116.5(10) . . ?
C97 C96 H96 121.8 . . ?
C95 C96 H96 121.8 . . ?
C96 C97 C92 122.0(10) . . ?
C96 C97 C98 130.5(11) . . ?
C92 C97 C98 107.5(10) . . ?
O8 C98 C97 131.4(12) . . ?
O8 C98 N15 121.7(12) . . ?
C97 C98 N15 106.5(9) . . ?
N15 C99 C102 113.1(8) . . ?
N15 C99 H99A 109.0 . . ?
C102 C99 H99A 109.0 . . ?
N15 C99 H99B 109.0 . . ?
C102 C99 H99B 109.0 . . ?
H99A C99 H99B 107.8 . . ?
N16 C100 C101 121.1(8) . . ?
N16 C100 H100 119.5 . . ?
C101 C100 H100 119.5 . . ?
C102 C101 C100 119.3(8) . . ?
C102 C101 H101 120.4 . . ?
C100 C101 H101 120.4 . . ?
C101 C102 C103 119.1(8) . . ?
C101 C102 C99 121.9(8) . . ?
C103 C102 C99 119.0(8) . . ?
C102 C103 C104 120.0(9) . . ?
C102 C103 H103 120.0 . . ?
C104 C103 H103 120.0 . . ?
N16 C104 C103 120.5(8) . . ?
N16 C104 H104 119.7 . . ?
C103 C104 H104 119.7 . . ?
C119 C115 C120 129.5(17) . . ?
C119 C115 C116 106.6(15) . . ?
C120 C115 C116 123.7(18) . . ?
C119 C115 Ir4 70.8(10) . . ?
C120 C115 Ir4 128.0(11) . . ?
C116 C115 Ir4 69.4(8) . . ?
C121 C116 C115 126.1(19) . . ?
C121 C116 C117 125.9(19) . . ?
C115 C116 C117 107.8(17) . . ?
C121 C116 Ir4 129.7(14) . . ?
C115 C116 Ir4 71.2(9) . . ?
C117 C116 Ir4 67.3(11) . . ?
C122 C117 C118 130(2) . . ?
C122 C117 C116 125(2) . . ?
C118 C117 C116 104.5(17) . . ?
C122 C117 Ir4 132.9(16) . . ?
C118 C117 Ir4 68.5(13) . . ?
C116 C117 Ir4 71.3(10) . . ?
C119 C118 C117 110.0(17) . . ?
C119 C118 C123 128(2) . . ?
C117 C118 C123 121(2) . . ?
C119 C118 Ir4 75.2(12) . . ?
C117 C118 Ir4 70.6(12) . . ?
C123 C118 Ir4 127.6(17) . . ?
C118 C119 C115 110.8(16) . . ?
C118 C119 C124 123(2) . . ?
C115 C119 C124 125.7(19) . . ?
C118 C119 Ir4 66.7(12) . . ?
C115 C119 Ir4 71.0(10) . . ?
C124 C119 Ir4 122.9(12) . . ?
C115 C120 H12A 109.5 . . ?
C115 C120 H12B 109.5 . . ?
H12A C120 H12B 109.5 . . ?
C115 C120 H12C 109.5 . . ?
H12A C120 H12C 109.5 . . ?
H12B C120 H12C 109.5 . . ?
C116 C121 H12D 109.5 . . ?
C116 C121 H12E 109.5 . . ?
H12D C121 H12E 109.5 . . ?
C116 C121 H12F 109.5 . . ?
H12D C121 H12F 109.5 . . ?
H12E C121 H12F 109.5 . . ?
C117 C122 H12G 109.5 . . ?
C117 C122 H12H 109.5 . . ?
H12G C122 H12H 109.5 . . ?
C117 C122 H12I 109.5 . . ?
H12G C122 H12I 109.5 . . ?
H12H C122 H12I 109.5 . . ?
C118 C123 H12J 109.5 . . ?
C118 C123 H12K 109.5 . . ?
H12J C123 H12K 109.5 . . ?
C118 C123 H12L 109.5 . . ?
H12J C123 H12L 109.5 . . ?
H12K C123 H12L 109.5 . . ?
C119 C124 H12M 109.5 . . ?
C119 C124 H12N 109.5 . . ?
H12M C124 H12N 109.5 . . ?
C119 C124 H12O 109.5 . . ?
H12M C124 H12O 109.5 . . ?
H12N C124 H12O 109.5 . . ?
C219 C215 C216 108.0 . . ?
C219 C215 C220 126.0 . . ?
C216 C215 C220 126.0 . . ?
C219 C215 Ir4 73.9(5) . . ?
C216 C215 Ir4 72.7(5) . . ?
C220 C215 Ir4 119.2(5) . . ?
C215 C216 C217 108.0 . . ?
C215 C216 C221 126.0 . . ?
C217 C216 C221 126.0 . . ?
C215 C216 Ir4 68.4(5) . . ?
C217 C216 Ir4 75.8(5) . . ?
C221 C216 Ir4 121.5(5) . . ?
C218 C217 C216 108.0 . . ?
C218 C217 C222 126.0 . . ?
C216 C217 C222 126.0 . . ?
C218 C217 Ir4 72.5(5) . . ?
C216 C217 Ir4 67.0(5) . . ?
C222 C217 Ir4 126.0(4) . . ?
C217 C218 C219 108.0 . . ?
C217 C218 C223 126.0 . . ?
C219 C218 C223 126.0 . . ?
C217 C218 Ir4 71.3(5) . . ?
C219 C218 Ir4 67.6(5) . . ?
C223 C218 Ir4 126.6(5) . . ?
C218 C219 C215 108.0 . . ?
C218 C219 C224 126.0 . . ?
C215 C219 C224 126.0 . . ?
C218 C219 Ir4 75.5(5) . . ?
C215 C219 Ir4 67.6(5) . . ?
C224 C219 Ir4 122.5(5) . . ?
C215 C220 H22A 109.5 . . ?
C215 C220 H22B 109.5 . . ?
H22A C220 H22B 109.5 . . ?
C215 C220 H22C 109.5 . . ?
H22A C220 H22C 109.5 . . ?
H22B C220 H22C 109.5 . . ?
C216 C221 H22D 109.5 . . ?
C216 C221 H22E 109.5 . . ?
H22D C221 H22E 109.5 . . ?
C216 C221 H22F 109.5 . . ?
H22D C221 H22F 109.5 . . ?
H22E C221 H22F 109.5 . . ?
C217 C222 H22G 109.5 . . ?
C217 C222 H22H 109.5 . . ?
H22G C222 H22H 109.5 . . ?
C217 C222 H22I 109.5 . . ?
H22G C222 H22I 109.5 . . ?
H22H C222 H22I 109.5 . . ?
C218 C223 H22J 109.5 . . ?
C218 C223 H22K 109.5 . . ?
H22J C223 H22K 109.5 . . ?
C218 C223 H22L 109.5 . . ?
H22J C223 H22L 109.5 . . ?
H22K C223 H22L 109.5 . . ?
C219 C224 H22M 109.5 . . ?
C219 C224 H22N 109.5 . . ?
H22M C224 H22N 109.5 . . ?
C219 C224 H22O 109.5 . . ?
H22M C224 H22O 109.5 . . ?
H22N C224 H22O 109.5 . . ?
F2 C125 F1 105.4(16) . . ?
F2 C125 F3 107.2(16) . . ?
F1 C125 F3 106(2) . . ?
F2 C125 S1 113.7(17) . . ?
F1 C125 S1 113.8(12) . . ?
F3 C125 S1 110.0(14) . . ?

loop_
_geom_bond_atom_site_label_1
_geom_bond_atom_site_label_2
_geom_bond_distance
_geom_bond_site_symmetry_2
_geom_bond_publ_flag
Ir1 N5 2.115(7) . ?
Ir1 N1 2.139(6) . ?
Ir1 C47 2.146(9) . ?
Ir1 C43 2.166(8) . ?
Ir1 C44 2.171(9) . ?
Ir1 C46 2.176(9) . ?
Ir1 C45 2.189(10) . ?
Ir1 N2 2.200(8) . ?
Ir2 C56 2.104(6) . ?
Ir2 N8 2.122(8) 3_666 ?
Ir2 N4 2.124(9) . ?
Ir2 C57 2.137(5) . ?
Ir2 C55 2.157(7) . ?
Ir2 N3 2.171(7) . ?
Ir2 C55' 2.183(7) . ?
Ir2 C56' 2.193(6) . ?
Ir2 C54' 2.193(7) . ?
Ir2 C57' 2.209(6) . ?
Ir2 C53' 2.209(7) . ?
Ir2 C53 2.209(7) . ?
Ir3 C206 2.055(15) . ?
Ir3 C207 2.116(14) . ?
Ir3 N13 2.132(8) . ?
Ir3 C205 2.140(15) . ?
Ir3 C105 2.14(2) . ?
Ir3 N9 2.146(7) . ?
Ir3 C109 2.17(2) . ?
Ir3 N10 2.173(7) . ?
Ir3 C107 2.179(14) . ?
Ir3 C108 2.185(19) . ?
Ir3 C106 2.192(15) . ?
Ir3 C208 2.234(15) . ?
Ir4 C118 2.09(2) . ?
Ir4 C215 2.091(15) . ?
Ir4 N16 2.116(6) 3_666 ?
Ir4 C117 2.12(2) . ?
Ir4 C216 2.148(16) . ?
Ir4 C219 2.174(12) . ?
Ir4 C116 2.176(17) . ?
Ir4 N12 2.187(6) . ?
Ir4 C119 2.198(18) . ?
Ir4 N11 2.201(7) . ?
Ir4 C115 2.201(14) . ?
Ir4 C217 2.261(14) . ?
N1 C1 1.304(12) . ?
N1 C14 1.389(13) . ?
N2 C2 1.332(11) . ?
N2 C3 1.376(12) . ?
N3 C2 1.309(13) . ?
N3 C8 1.375(13) . ?
N4 C1 1.323(11) . ?
N4 C9 1.375(14) . ?
N5 C19 1.334(12) . ?
N5 C15 1.341(12) . ?
N6 C28 1.385(11) . ?
N6 C21 1.397(11) . ?
N6 C20 1.454(12) . ?
N7 C36 1.374(14) . ?
N7 C29 1.422(13) . ?
N7 C37 1.451(11) . ?
N8 C38 1.267(15) . ?
N8 C42 1.274(16) . ?
N9 C63 1.347(9) . ?
N9 C76 1.387(10) . ?
N10 C64 1.324(10) . ?
N10 C65 1.384(11) . ?
N11 C64 1.328(9) . ?
N11 C70 1.367(11) . ?
N12 C63 1.316(10) . ?
N12 C71 1.380(10) . ?
N13 C81 1.325(12) . ?
N13 C77 1.357(12) . ?
N14 C83 1.340(17) . ?
N14 C90 1.386(18) . ?
N14 C82 1.457(12) . ?
N15 C91 1.377(12) . ?
N15 C99 1.438(13) . ?
N15 C98 1.464(16) . ?
N16 C104 1.316(11) . ?
N16 C100 1.341(10) . ?
O1 C21 1.210(10) . ?
O2 C28 1.224(10) . ?
O3 C29 1.207(12) . ?
O4 C36 1.216(15) . ?
O5 C83 1.246(18) . ?
O6 C90 1.214(17) . ?
O7 C91 1.226(11) . ?
O8 C98 1.208(14) . ?
O9 S1 1.451(14) . ?
O10 S1 1.426(10) . ?
O11 S1 1.416(11) . ?
S1 C125 1.78(2) . ?
F1 C125 1.317(19) . ?
F2 C125 1.311(19) . ?
F3 C125 1.37(3) . ?
C53 C54 1.410(4) . ?
C53 C57 1.410(4) . ?
C53 C58 1.499(4) . ?
C54 C55 1.410(4) . ?
C54 C59 1.499(4) . ?
C55 C56 1.410(4) . ?
C55 C60 1.499(4) . ?
C56 C57 1.410(4) . ?
C56 C61 1.499(4) . ?
C57 C62 1.499(4) . ?
C58 H58A 0.9800 . ?
C58 H58B 0.9800 . ?
C58 H58C 0.9800 . ?
C59 H59A 0.9800 . ?
C59 H59B 0.9800 . ?
C59 H59C 0.9800 . ?
C60 H60A 0.9800 . ?
C60 H60B 0.9800 . ?
C60 H60C 0.9800 . ?
C61 H61A 0.9800 . ?
C61 H61B 0.9800 . ?
C61 H61C 0.9800 . ?
C62 H62A 0.9800 . ?
C62 H62B 0.9800 . ?
C62 H62C 0.9800 . ?
C53' C57' 1.422(4) . ?
C53' C54' 1.422(4) . ?
C53' C58' 1.512(4) . ?
C54' C55' 1.422(4) . ?
C54' C59' 1.512(4) . ?
C55' C56' 1.422(4) . ?
C55' C60' 1.511(4) . ?
C56' C57' 1.422(4) . ?
C56' C61' 1.511(4) . ?
C57' C62' 1.512(4) . ?
C58' H58D 0.9800 . ?
C58' H58E 0.9800 . ?
C58' H58F 0.9800 . ?
C59' H59D 0.9800 . ?
C59' H59E 0.9800 . ?
C59' H59F 0.9800 . ?
C60' H60D 0.9800 . ?
C60' H60E 0.9800 . ?
C60' H60F 0.9800 . ?
C61' H61D 0.9800 . ?
C61' H61E 0.9800 . ?
C61' H61F 0.9800 . ?
C62' H62D 0.9800 . ?
C62' H62E 0.9800 . ?
C62' H62F 0.9800 . ?
C105 C109 1.382(18) . ?
C105 C110 1.50(3) . ?
C105 C106 1.58(3) . ?
C106 C107 1.407(18) . ?
C106 C111 1.44(3) . ?
C107 C108 1.420(17) . ?
C107 C112 1.52(3) . ?
C108 C109 1.42(3) . ?
C108 C113 1.46(3) . ?
C109 C114 1.41(3) . ?
C110 H11A 0.9800 . ?
C110 H11B 0.9800 . ?
C110 H11C 0.9800 . ?
C111 H11D 0.9800 . ?
C111 H11E 0.9800 . ?
C111 H11F 0.9800 . ?
C112 H11G 0.9800 . ?
C112 H11H 0.9800 . ?
C112 H11I 0.9800 . ?
C113 H11J 0.9800 . ?
C113 H11K 0.9800 . ?
C113 H11L 0.9800 . ?
C114 H11M 0.9800 . ?
C114 H11N 0.9800 . ?
C114 H11O 0.9800 . ?
C205 C206 1.432(9) . ?
C205 C209 1.432(9) . ?
C205 C210 1.522(10) . ?
C206 C207 1.432(9) . ?
C206 C211 1.522(10) . ?
C207 C208 1.432(9) . ?
C207 C212 1.522(10) . ?
C208 C209 1.432(9) . ?
C208 C213 1.522(10) . ?
C209 C214 1.522(10) . ?
C210 H21A 0.9800 . ?
C210 H21B 0.9800 . ?
C210 H21C 0.9800 . ?
C211 H21D 0.9800 . ?
C211 H21E 0.9800 . ?
C211 H21F 0.9800 . ?
C212 H21G 0.9800 . ?
C212 H21H 0.9800 . ?
C212 H21I 0.9800 . ?
C213 H21J 0.9800 . ?
C213 H21K 0.9800 . ?
C213 H21L 0.9800 . ?
C214 H21M 0.9800 . ?
C214 H21N 0.9800 . ?
C214 H21O 0.9800 . ?
C1 C2 1.414(15) . ?
C3 C4 1.387(12) . ?
C3 C8 1.412(11) . ?
C4 C5 1.440(14) . ?
C4 H4 0.9500 . ?
C5 C6 1.354(14) . ?
C5 H5 0.9500 . ?
C6 C7 1.388(14) . ?
C6 H6 0.9500 . ?
C7 C8 1.398(14) . ?
C7 H7 0.9500 . ?
C9 C10 1.433(15) . ?
C9 C14 1.443(15) . ?
C10 C11 1.38(2) . ?
C10 H10 0.9500 . ?
C11 C12 1.330(19) . ?
C11 H11 0.9500 . ?
C12 C13 1.443(17) . ?
C12 H12 0.9500 . ?
C13 C14 1.367(16) . ?
C13 H13 0.9500 . ?
C15 C16 1.409(13) . ?
C15 H15 0.9500 . ?
C16 C17 1.376(14) . ?
C16 H16 0.9500 . ?
C17 C18 1.349(14) . ?
C17 C20 1.500(11) . ?
C18 C19 1.424(13) . ?
C18 H18 0.9500 . ?
C19 H19 0.9500 . ?
C20 H20A 0.9900 . ?
C20 H20B 0.9900 . ?
C21 C22 1.453(13) . ?
C22 C23 1.364(12) . ?
C22 C27 1.372(11) . ?
C23 C24 1.402(12) . ?
C23 H23 0.9500 . ?
C24 C25 1.394(11) . ?
C24 C32 1.449(12) . ?
C25 C26 1.372(12) . ?
C25 H25 0.9500 . ?
C26 C27 1.400(12) . ?
C26 H26 0.9500 . ?
C27 C28 1.459(13) . ?
C29 C30 1.473(12) . ?
C30 C35 1.353(14) . ?
C30 C31 1.398(13) . ?
C31 C32 1.412(12) . ?
C31 H31 0.9500 . ?
C32 C33 1.408(14) . ?
C33 C34 1.384(15) . ?
C33 H33 0.9500 . ?
C34 C35 1.332(13) . ?
C34 H34 0.9500 . ?
C35 C36 1.484(15) . ?
C37 C40 1.504(14) . ?
C37 H37A 0.9900 . ?
C37 H37B 0.9900 . ?
C38 C39 1.42(2) . ?
C38 H38 0.9500 . ?
C39 C40 1.275(16) . ?
C39 H39 0.9500 . ?
C40 C41 1.351(17) . ?
C41 C42 1.38(2) . ?
C41 H41 0.9500 . ?
C42 H42 0.9500 . ?
C43 C47 1.429(13) . ?
C43 C48 1.452(15) . ?
C43 C44 1.483(16) . ?
C44 C45 1.429(18) . ?
C44 C49 1.470(16) . ?
C45 C50 1.436(17) . ?
C45 C46 1.481(16) . ?
C46 C47 1.449(15) . ?
C46 C51 1.468(16) . ?
C47 C52 1.486(14) . ?
C48 H48A 0.9800 . ?
C48 H48B 0.9800 . ?
C48 H48C 0.9800 . ?
C49 H49A 0.9800 . ?
C49 H49B 0.9800 . ?
C49 H49C 0.9800 . ?
C50 H50A 0.9800 . ?
C50 H50B 0.9800 . ?
C50 H50C 0.9800 . ?
C51 H51A 0.9800 . ?
C51 H51B 0.9800 . ?
C51 H51C 0.9800 . ?
C52 H52A 0.9800 . ?
C52 H52B 0.9800 . ?
C52 H52C 0.9800 . ?
C63 C64 1.368(11) . ?
C65 C66 1.372(14) . ?
C65 C70 1.411(12) . ?
C66 C67 1.379(15) . ?
C66 H66 0.9500 . ?
C67 C68 1.357(15) . ?
C67 H67 0.9500 . ?
C68 C69 1.367(15) . ?
C68 H68 0.9500 . ?
C69 C70 1.400(11) . ?
C69 H69 0.9500 . ?
C71 C72 1.420(13) . ?
C71 C76 1.443(11) . ?
C72 C73 1.366(13) . ?
C72 H72 0.9500 . ?
C73 C74 1.396(14) . ?
C73 H73 0.9500 . ?
C74 C75 1.371(15) . ?
C74 H74 0.9500 . ?
C75 C76 1.387(11) . ?
C75 H75 0.9500 . ?
C77 C78 1.379(13) . ?
C77 H77 0.9500 . ?
C78 C79 1.386(14) . ?
C78 H78 0.9500 . ?
C79 C80 1.375(16) . ?
C79 C82 1.520(14) . ?
C80 C81 1.382(16) . ?
C80 H80 0.9500 . ?
C81 H81 0.9500 . ?
C82 H82A 0.9900 . ?
C82 H82B 0.9900 . ?
C83 C84 1.483(15) . ?
C84 C89 1.331(17) . ?
C84 C85 1.383(15) . ?
C85 C86 1.450(15) . ?
C85 H85 0.9500 . ?
C86 C87 1.377(17) . ?
C86 C94 1.499(15) . ?
C87 C88 1.365(14) . ?
C87 H87 0.9500 . ?
C88 C89 1.373(14) . ?
C88 H88 0.9500 . ?
C89 C90 1.520(16) . ?
C91 C92 1.482(14) . ?
C92 C93 1.387(14) . ?
C92 C97 1.396(14) . ?
C93 C94 1.403(14) . ?
C93 H93 0.9500 . ?
C94 C95 1.339(15) . ?
C95 C96 1.434(18) . ?
C95 H95 0.9500 . ?
C96 C97 1.375(18) . ?
C96 H96 0.9500 . ?
C97 C98 1.453(16) . ?
C99 C102 1.530(11) . ?
C99 H99A 0.9900 . ?
C99 H99B 0.9900 . ?
C100 C101 1.392(11) . ?
C100 H100 0.9500 . ?
C101 C102 1.342(13) . ?
C101 H101 0.9500 . ?
C102 C103 1.374(12) . ?
C103 C104 1.385(12) . ?
C103 H103 0.9500 . ?
C104 H104 0.9500 . ?
C115 C119 1.44(3) . ?
C115 C120 1.46(3) . ?
C115 C116 1.48(2) . ?
C116 C121 1.44(3) . ?
C116 C117 1.52(3) . ?
C117 C122 1.46(3) . ?
C117 C118 1.47(3) . ?
C118 C119 1.403(17) . ?
C118 C123 1.53(3) . ?
C119 C124 1.46(3) . ?
C120 H12A 0.9800 . ?
C120 H12B 0.9800 . ?
C120 H12C 0.9800 . ?
C121 H12D 0.9800 . ?
C121 H12E 0.9800 . ?
C121 H12F 0.9800 . ?
C122 H12G 0.9800 . ?
C122 H12H 0.9800 . ?
C122 H12I 0.9800 . ?
C123 H12J 0.9800 . ?
C123 H12K 0.9800 . ?
C123 H12L 0.9800 . ?
C124 H12M 0.9800 . ?
C124 H12N 0.9800 . ?
C124 H12O 0.9800 . ?
C215 C219 1.410(8) . ?
C215 C216 1.410(8) . ?
C215 C220 1.499(8) . ?
C216 C217 1.410(8) . ?
C216 C221 1.499(8) . ?
C217 C218 1.410(8) . ?
C217 C222 1.499(8) . ?
C218 C219 1.410(8) . ?
C218 C223 1.499(8) . ?
C219 C224 1.499(8) . ?
C220 H22A 0.9800 . ?
C220 H22B 0.9800 . ?
C220 H22C 0.9800 . ?
C221 H22D 0.9800 . ?
C221 H22E 0.9800 . ?
C221 H22F 0.9800 . ?
C222 H22G 0.9800 . ?
C222 H22H 0.9800 . ?
C222 H22I 0.9800 . ?
C223 H22J 0.9800 . ?
C223 H22K 0.9800 . ?
C223 H22L 0.9800 . ?
C224 H22M 0.9800 . ?
C224 H22N 0.9800 . ?
C224 H22O 0.9800 . ?

loop_
_geom_torsion_atom_site_label_1
_geom_torsion_atom_site_label_2
_geom_torsion_atom_site_label_3
_geom_torsion_atom_site_label_4
_geom_torsion
_geom_torsion_site_symmetry_1
_geom_torsion_site_symmetry_2
_geom_torsion_site_symmetry_3
_geom_torsion_site_symmetry_4
_geom_torsion_publ_flag
C57 C53 C54 C55 0.0 . . . . ?
C58 C53 C54 C55 180.0 . . . . ?
Ir2 C53 C54 C55 59.0(2) . . . . ?
C57 C53 C54 C59 180.0 . . . . ?
C58 C53 C54 C59 0.0 . . . . ?
Ir2 C53 C54 C59 -121.0(2) . . . . ?
C57 C53 C54 Ir2 -59.0(2) . . . . ?
C58 C53 C54 Ir2 121.0(2) . . . . ?
C53 C54 C55 C56 0.0 . . . . ?
C59 C54 C55 C56 180.0 . . . . ?
Ir2 C54 C55 C56 60.4(2) . . . . ?
C53 C54 C55 C60 180.0 . . . . ?
C59 C54 C55 C60 0.0 . . . . ?
Ir2 C54 C55 C60 -119.6(2) . . . . ?
C53 C54 C55 Ir2 -60.4(2) . . . . ?
C59 C54 C55 Ir2 119.6(2) . . . . ?
C54 C55 C56 C57 0.0 . . . . ?
C60 C55 C56 C57 180.0 . . . . ?
Ir2 C55 C56 C57 63.7(3) . . . . ?
C54 C55 C56 C61 180.0 . . . . ?
C60 C55 C56 C61 0.0 . . . . ?
Ir2 C55 C56 C61 -116.3(3) . . . . ?
C54 C55 C56 Ir2 -63.7(3) . . . . ?
C60 C55 C56 Ir2 116.3(3) . . . . ?
C54 C53 C57 C56 0.0 . . . . ?
C58 C53 C57 C56 180.0 . . . . ?
Ir2 C53 C57 C56 -61.3(2) . . . . ?
C54 C53 C57 C62 180.0 . . . . ?
C58 C53 C57 C62 0.0 . . . . ?
Ir2 C53 C57 C62 118.7(2) . . . . ?
C54 C53 C57 Ir2 61.3(2) . . . . ?
C58 C53 C57 Ir2 -118.7(2) . . . . ?
C55 C56 C57 C53 0.0 . . . . ?
C61 C56 C57 C53 180.0 . . . . ?
Ir2 C56 C57 C53 64.2(3) . . . . ?
C55 C56 C57 C62 180.0 . . . . ?
C61 C56 C57 C62 0.0 . . . . ?
Ir2 C56 C57 C62 -115.8(3) . . . . ?
C55 C56 C57 Ir2 -64.2(3) . . . . ?
C61 C56 C57 Ir2 115.8(3) . . . . ?
C57' C53' C54' C55' 0.0 . . . . ?
C58' C53' C54' C55' 180.0 . . . . ?
Ir2 C53' C54' C55' 61.7(2) . . . . ?
C57' C53' C54' C59' 180.0 . . . . ?
C58' C53' C54' C59' 0.0 . . . . ?
Ir2 C53' C54' C59' -118.3(2) . . . . ?
C57' C53' C54' Ir2 -61.7(2) . . . . ?
C58' C53' C54' Ir2 118.3(2) . . . . ?
C53' C54' C55' C56' 0.0 . . . . ?
C59' C54' C55' C56' -180.0 . . . . ?
Ir2 C54' C55' C56' 62.4(2) . . . . ?
C53' C54' C55' C60' 180.0 . . . . ?
C59' C54' C55' C60' 0.0 . . . . ?
Ir2 C54' C55' C60' -117.6(2) . . . . ?
C53' C54' C55' Ir2 -62.4(2) . . . . ?
C59' C54' C55' Ir2 117.6(2) . . . . ?
C54' C55' C56' C57' 0.0 . . . . ?
C60' C55' C56' C57' 180.0 . . . . ?
Ir2 C55' C56' C57' 62.4(3) . . . . ?
C54' C55' C56' C61' -180.0 . . . . ?
C60' C55' C56' C61' 0.0 . . . . ?
Ir2 C55' C56' C61' -117.6(3) . . . . ?
C54' C55' C56' Ir2 -62.4(3) . . . . ?
C60' C55' C56' Ir2 117.6(3) . . . . ?
C54' C53' C57' C56' 0.0 . . . . ?
C58' C53' C57' C56' 180.0 . . . . ?
Ir2 C53' C57' C56' -61.3(2) . . . . ?
C54' C53' C57' C62' 180.0 . . . . ?
C58' C53' C57' C62' 0.0 . . . . ?
Ir2 C53' C57' C62' 118.7(2) . . . . ?
C54' C53' C57' Ir2 61.3(2) . . . . ?
C58' C53' C57' Ir2 -118.7(2) . . . . ?
C55' C56' C57' C53' 0.0 . . . . ?
C61' C56' C57' C53' 180.0 . . . . ?
Ir2 C56' C57' C53' 61.7(2) . . . . ?
C55' C56' C57' C62' 180.0 . . . . ?
C61' C56' C57' C62' 0.0 . . . . ?
Ir2 C56' C57' C62' -118.3(2) . . . . ?
C55' C56' C57' Ir2 -61.7(2) . . . . ?
C61' C56' C57' Ir2 118.3(2) . . . . ?
C109 C105 C106 C107 -2.7(19) . . . . ?
C110 C105 C106 C107 -174.9(17) . . . . ?
Ir3 C105 C106 C107 61.7(11) . . . . ?
C109 C105 C106 C111 175.5(17) . . . . ?
C110 C105 C106 C111 3(3) . . . . ?
Ir3 C105 C106 C111 -120.1(16) . . . . ?
C109 C105 C106 Ir3 -64.4(13) . . . . ?
C110 C105 C106 Ir3 123.4(18) . . . . ?
C111 C106 C107 C108 -176.6(19) . . . . ?
C105 C106 C107 C108 1(2) . . . . ?
Ir3 C106 C107 C108 60.4(14) . . . . ?
C111 C106 C107 C112 -4(3) . . . . ?
C105 C106 C107 C112 174.1(15) . . . . ?
Ir3 C106 C107 C112 -126.8(17) . . . . ?
C111 C106 C107 Ir3 123(2) . . . . ?
C105 C106 C107 Ir3 -59.1(10) . . . . ?
C106 C107 C108 C109 1(2) . . . . ?
C112 C107 C108 C109 -172.6(14) . . . . ?
Ir3 C107 C108 C109 61.2(13) . . . . ?
C106 C107 C108 C113 -179.3(16) . . . . ?
C112 C107 C108 C113 8(3) . . . . ?
Ir3 C107 C108 C113 -119(2) . . . . ?
C106 C107 C108 Ir3 -60.7(13) . . . . ?
C112 C107 C108 Ir3 126.2(16) . . . . ?
C110 C105 C109 C114 -9(4) . . . . ?
C106 C105 C109 C114 -178.6(17) . . . . ?
Ir3 C105 C109 C114 118.5(18) . . . . ?
C110 C105 C109 C108 173(2) . . . . ?
C106 C105 C109 C108 3(2) . . . . ?
Ir3 C105 C109 C108 -59.7(14) . . . . ?
C110 C105 C109 Ir3 -127(3) . . . . ?
C106 C105 C109 Ir3 62.9(12) . . . . ?
C107 C108 C109 C105 -2(2) . . . . ?
C113 C108 C109 C105 177(2) . . . . ?
Ir3 C108 C109 C105 58.9(14) . . . . ?
C107 C108 C109 C114 179.4(19) . . . . ?
C113 C108 C109 C114 -1(4) . . . . ?
Ir3 C108 C109 C114 -119(2) . . . . ?
C107 C108 C109 Ir3 -61.4(13) . . . . ?
C113 C108 C109 Ir3 118(2) . . . . ?
C209 C205 C206 C207 0.0 . . . . ?
C210 C205 C206 C207 180.0 . . . . ?
Ir3 C205 C206 C207 64.3(6) . . . . ?
C209 C205 C206 C211 180.0 . . . . ?
C210 C205 C206 C211 0.0 . . . . ?
Ir3 C205 C206 C211 -115.7(6) . . . . ?
C209 C205 C206 Ir3 -64.3(6) . . . . ?
C210 C205 C206 Ir3 115.7(6) . . . . ?
C205 C206 C207 C208 0.0 . . . . ?
C211 C206 C207 C208 180.0 . . . . ?
Ir3 C206 C207 C208 65.0(6) . . . . ?
C205 C206 C207 C212 180.0 . . . . ?
C211 C206 C207 C212 0.0 . . . . ?
Ir3 C206 C207 C212 -115.0(6) . . . . ?
C205 C206 C207 Ir3 -65.0(6) . . . . ?
C211 C206 C207 Ir3 115.0(6) . . . . ?
C206 C207 C208 C209 0.0 . . . . ?
C212 C207 C208 C209 180.0 . . . . ?
Ir3 C207 C208 C209 60.1(6) . . . . ?
C206 C207 C208 C213 180.0 . . . . ?
C212 C207 C208 C213 0.0 . . . . ?
Ir3 C207 C208 C213 -119.9(6) . . . . ?
C206 C207 C208 Ir3 -60.1(6) . . . . ?
C212 C207 C208 Ir3 119.9(6) . . . . ?
C207 C208 C209 C205 0.0 . . . . ?
C213 C208 C209 C205 180.0 . . . . ?
Ir3 C208 C209 C205 56.7(5) . . . . ?
C207 C208 C209 C214 180.0 . . . . ?
C213 C208 C209 C214 0.0 . . . . ?
Ir3 C208 C209 C214 -123.3(5) . . . . ?
C207 C208 C209 Ir3 -56.7(5) . . . . ?
C213 C208 C209 Ir3 123.3(5) . . . . ?
C206 C205 C209 C208 0.0 . . . . ?
C210 C205 C209 C208 180.0 . . . . ?
Ir3 C205 C209 C208 -59.1(5) . . . . ?
C206 C205 C209 C214 180.0 . . . . ?
C210 C205 C209 C214 0.0 . . . . ?
Ir3 C205 C209 C214 120.9(5) . . . . ?
C206 C205 C209 Ir3 59.1(5) . . . . ?
C210 C205 C209 Ir3 -120.9(5) . . . . ?
C14 N1 C1 N4 -1.2(11) . . . . ?
Ir1 N1 C1 N4 -176.5(7) . . . . ?
C14 N1 C1 C2 -171.6(9) . . . . ?
Ir1 N1 C1 C2 13.1(11) . . . . ?
C9 N4 C1 N1 1.1(12) . . . . ?
Ir2 N4 C1 N1 178.1(7) . . . . ?
C9 N4 C1 C2 171.6(9) . . . . ?
Ir2 N4 C1 C2 -11.4(11) . . . . ?
C8 N3 C2 N2 1.4(12) . . . . ?
Ir2 N3 C2 N2 -176.3(7) . . . . ?
C8 N3 C2 C1 -171.6(9) . . . . ?
Ir2 N3 C2 C1 10.7(12) . . . . ?
C3 N2 C2 N3 -0.4(12) . . . . ?
Ir1 N2 C2 N3 177.2(7) . . . . ?
C3 N2 C2 C1 172.7(9) . . . . ?
Ir1 N2 C2 C1 -9.8(11) . . . . ?
N1 C1 C2 N3 170.8(9) . . . . ?
N4 C1 C2 N3 0.2(15) . . . . ?
N1 C1 C2 N2 -2.0(15) . . . . ?
N4 C1 C2 N2 -172.6(9) . . . . ?
C2 N2 C3 C4 -176.4(9) . . . . ?
Ir1 N2 C3 C4 8.1(18) . . . . ?
C2 N2 C3 C8 -0.9(9) . . . . ?
Ir1 N2 C3 C8 -176.4(9) . . . . ?
N2 C3 C4 C5 175.5(8) . . . . ?
C8 C3 C4 C5 0.5(11) . . . . ?
C3 C4 C5 C6 -1.8(12) . . . . ?
C4 C5 C6 C7 3.2(13) . . . . ?
C5 C6 C7 C8 -3.0(13) . . . . ?
C2 N3 C8 C7 176.1(9) . . . . ?
Ir2 N3 C8 C7 -8(2) . . . . ?
C2 N3 C8 C3 -1.9(10) . . . . ?
Ir2 N3 C8 C3 174.0(10) . . . . ?
C6 C7 C8 N3 -176.2(9) . . . . ?
C6 C7 C8 C3 1.6(12) . . . . ?
N2 C3 C8 N3 1.8(9) . . . . ?
C4 C3 C8 N3 177.8(8) . . . . ?
N2 C3 C8 C7 -176.5(8) . . . . ?
C4 C3 C8 C7 -0.4(12) . . . . ?
C1 N4 C9 C10 -178.4(11) . . . . ?
Ir2 N4 C9 C10 7(2) . . . . ?
C1 N4 C9 C14 -0.5(10) . . . . ?
Ir2 N4 C9 C14 -175.3(9) . . . . ?
N4 C9 C10 C11 179.4(11) . . . . ?
C14 C9 C10 C11 1.6(15) . . . . ?
C9 C10 C11 C12 -1.9(18) . . . . ?
C10 C11 C12 C13 0.7(19) . . . . ?
C11 C12 C13 C14 0.6(16) . . . . ?
C12 C13 C14 N1 -178.8(9) . . . . ?
C12 C13 C14 C9 -0.8(14) . . . . ?
C1 N1 C14 C13 178.9(10) . . . . ?
Ir1 N1 C14 C13 -9.0(18) . . . . ?
C1 N1 C14 C9 0.7(9) . . . . ?
Ir1 N1 C14 C9 172.7(8) . . . . ?
N4 C9 C14 C13 -178.6(9) . . . . ?
C10 C9 C14 C13 -0.3(14) . . . . ?
N4 C9 C14 N1 -0.1(10) . . . . ?
C10 C9 C14 N1 178.1(8) . . . . ?
C19 N5 C15 C16 0.8(13) . . . . ?
Ir1 N5 C15 C16 -174.9(7) . . . . ?
N5 C15 C16 C17 1.1(14) . . . . ?
C15 C16 C17 C18 -5.3(14) . . . . ?
C15 C16 C17 C20 177.5(9) . . . . ?
C16 C17 C18 C19 7.3(15) . . . . ?
C20 C17 C18 C19 -175.5(9) . . . . ?
C15 N5 C19 C18 1.4(15) . . . . ?
Ir1 N5 C19 C18 177.0(8) . . . . ?
C17 C18 C19 N5 -5.6(17) . . . . ?
C28 N6 C20 C17 103.9(9) . . . . ?
C21 N6 C20 C17 -78.8(11) . . . . ?
C18 C17 C20 N6 141.7(10) . . . . ?
C16 C17 C20 N6 -41.1(12) . . . . ?
C28 N6 C21 O1 177.5(8) . . . . ?
C20 N6 C21 O1 -0.2(13) . . . . ?
C28 N6 C21 C22 0.4(9) . . . . ?
C20 N6 C21 C22 -177.3(7) . . . . ?
O1 C21 C22 C23 5.0(16) . . . . ?
N6 C21 C22 C23 -178.3(8) . . . . ?
O1 C21 C22 C27 -177.1(10) . . . . ?
N6 C21 C22 C27 -0.4(9) . . . . ?
C27 C22 C23 C24 -1.3(12) . . . . ?
C21 C22 C23 C24 176.3(8) . . . . ?
C22 C23 C24 C25 2.2(12) . . . . ?
C22 C23 C24 C32 -177.2(8) . . . . ?
C23 C24 C25 C26 -1.3(13) . . . . ?
C32 C24 C25 C26 178.1(8) . . . . ?
C24 C25 C26 C27 -0.6(12) . . . . ?
C23 C22 C27 C26 -0.6(12) . . . . ?
C21 C22 C27 C26 -178.7(7) . . . . ?
C23 C22 C27 C28 178.3(7) . . . . ?
C21 C22 C27 C28 0.2(9) . . . . ?
C25 C26 C27 C22 1.6(12) . . . . ?
C25 C26 C27 C28 -177.1(8) . . . . ?
C21 N6 C28 O2 -179.7(8) . . . . ?
C20 N6 C28 O2 -2.1(13) . . . . ?
C21 N6 C28 C27 -0.3(9) . . . . ?
C20 N6 C28 C27 177.3(7) . . . . ?
C22 C27 C28 O2 179.4(8) . . . . ?
C26 C27 C28 O2 -1.8(15) . . . . ?
C22 C27 C28 N6 0.1(9) . . . . ?
C26 C27 C28 N6 178.8(8) . . . . ?
C36 N7 C29 O3 172.2(11) . . . . ?
C37 N7 C29 O3 -0.5(16) . . . . ?
C36 N7 C29 C30 -5.1(12) . . . . ?
C37 N7 C29 C30 -177.8(8) . . . . ?
O3 C29 C30 C35 -174.6(12) . . . . ?
N7 C29 C30 C35 2.3(11) . . . . ?
O3 C29 C30 C31 9.3(18) . . . . ?
N7 C29 C30 C31 -173.8(9) . . . . ?
C35 C30 C31 C32 1.1(14) . . . . ?
C29 C30 C31 C32 176.8(9) . . . . ?
C30 C31 C32 C33 0.0(13) . . . . ?
C30 C31 C32 C24 -176.7(8) . . . . ?
C25 C24 C32 C33 -37.5(13) . . . . ?
C23 C24 C32 C33 141.9(9) . . . . ?
C25 C24 C32 C31 139.2(9) . . . . ?
C23 C24 C32 C31 -41.4(12) . . . . ?
C31 C32 C33 C34 -0.8(16) . . . . ?
C24 C32 C33 C34 176.0(10) . . . . ?
C32 C33 C34 C35 0.5(19) . . . . ?
C33 C34 C35 C30 0.5(19) . . . . ?
C33 C34 C35 C36 -177.9(12) . . . . ?
C31 C30 C35 C34 -1.4(17) . . . . ?
C29 C30 C35 C34 -177.7(11) . . . . ?
C31 C30 C35 C36 177.4(9) . . . . ?
C29 C30 C35 C36 1.1(12) . . . . ?
C29 N7 C36 O4 -176.1(13) . . . . ?
C37 N7 C36 O4 -3(2) . . . . ?
C29 N7 C36 C35 5.9(13) . . . . ?
C37 N7 C36 C35 178.7(9) . . . . ?
C34 C35 C36 O4 -3(3) . . . . ?
C30 C35 C36 O4 178.0(15) . . . . ?
C34 C35 C36 N7 174.4(13) . . . . ?
C30 C35 C36 N7 -4.2(13) . . . . ?
C36 N7 C37 C40 100.0(13) . . . . ?
C29 N7 C37 C40 -88.1(13) . . . . ?
C42 N8 C38 C39 -7(3) . . . . ?
Ir2 N8 C38 C39 175.1(14) 3_666 . . . ?
N8 C38 C39 C40 -1(3) . . . . ?
C38 C39 C40 C41 7(2) . . . . ?
C38 C39 C40 C37 -179.5(15) . . . . ?
N7 C37 C40 C39 -152.0(14) . . . . ?
N7 C37 C40 C41 20.5(19) . . . . ?
C39 C40 C41 C42 -6(3) . . . . ?
C37 C40 C41 C42 -179.0(15) . . . . ?
C38 N8 C42 C41 8(3) . . . . ?
Ir2 N8 C42 C41 -173.6(16) 3_666 . . . ?
C40 C41 C42 N8 -2(3) . . . . ?
C47 C43 C44 C45 -1.1(10) . . . . ?
C48 C43 C44 C45 -174.2(9) . . . . ?
Ir1 C43 C44 C45 60.8(7) . . . . ?
C47 C43 C44 C49 175.0(9) . . . . ?
C48 C43 C44 C49 1.9(15) . . . . ?
Ir1 C43 C44 C49 -123.1(9) . . . . ?
C47 C43 C44 Ir1 -61.9(5) . . . . ?
C48 C43 C44 Ir1 125.0(9) . . . . ?
C49 C44 C45 C50 -2.0(17) . . . . ?
C43 C44 C45 C50 173.9(10) . . . . ?
Ir1 C44 C45 C50 -126.3(11) . . . . ?
C49 C44 C45 C46 -176.3(9) . . . . ?
C43 C44 C45 C46 -0.4(11) . . . . ?
Ir1 C44 C45 C46 59.3(7) . . . . ?
C49 C44 C45 Ir1 124.3(10) . . . . ?
C43 C44 C45 Ir1 -59.7(6) . . . . ?
C44 C45 C46 C47 1.7(11) . . . . ?
C50 C45 C46 C47 -173.0(10) . . . . ?
Ir1 C45 C46 C47 61.3(6) . . . . ?
C44 C45 C46 C51 177.7(11) . . . . ?
C50 C45 C46 C51 3.0(18) . . . . ?
Ir1 C45 C46 C51 -122.6(12) . . . . ?
C44 C45 C46 Ir1 -59.7(7) . . . . ?
C50 C45 C46 Ir1 125.6(11) . . . . ?
C48 C43 C47 C46 175.0(10) . . . . ?
C44 C43 C47 C46 2.2(10) . . . . ?
Ir1 C43 C47 C46 -59.9(7) . . . . ?
C48 C43 C47 C52 -4.2(15) . . . . ?
C44 C43 C47 C52 -177.0(8) . . . . ?
Ir1 C43 C47 C52 120.9(9) . . . . ?
C48 C43 C47 Ir1 -125.1(10) . . . . ?
C44 C43 C47 Ir1 62.1(5) . . . . ?
C51 C46 C47 C43 -178.7(10) . . . . ?
C45 C46 C47 C43 -2.5(10) . . . . ?
Ir1 C46 C47 C43 59.8(6) . . . . ?
C51 C46 C47 C52 0.6(16) . . . . ?
C45 C46 C47 C52 176.8(8) . . . . ?
Ir1 C46 C47 C52 -121.0(8) . . . . ?
C51 C46 C47 Ir1 121.6(11) . . . . ?
C45 C46 C47 Ir1 -62.3(6) . . . . ?
C71 N12 C63 N9 -1.0(9) . . . . ?
Ir4 N12 C63 N9 -170.2(5) . . . . ?
C71 N12 C63 C64 -175.8(7) . . . . ?
Ir4 N12 C63 C64 15.0(9) . . . . ?
C76 N9 C63 N12 2.2(9) . . . . ?
Ir3 N9 C63 N12 176.1(5) . . . . ?
C76 N9 C63 C64 177.0(7) . . . . ?
Ir3 N9 C63 C64 -9.0(9) . . . . ?
C65 N10 C64 N11 2.1(9) . . . . ?
Ir3 N10 C64 N11 -173.8(5) . . . . ?
C65 N10 C64 C63 -173.6(7) . . . . ?
Ir3 N10 C64 C63 10.5(9) . . . . ?
C70 N11 C64 N10 -2.8(9) . . . . ?
Ir4 N11 C64 N10 172.2(6) . . . . ?
C70 N11 C64 C63 172.8(7) . . . . ?
Ir4 N11 C64 C63 -12.1(9) . . . . ?
N12 C63 C64 N10 173.4(7) . . . . ?
N9 C63 C64 N10 -1.2(11) . . . . ?
N12 C63 C64 N11 -2.0(12) . . . . ?
N9 C63 C64 N11 -176.6(7) . . . . ?
C64 N10 C65 C66 175.2(10) . . . . ?
Ir3 N10 C65 C66 -12.1(18) . . . . ?
C64 N10 C65 C70 -0.5(9) . . . . ?
Ir3 N10 C65 C70 172.2(8) . . . . ?
N10 C65 C66 C67 -175.6(9) . . . . ?
C70 C65 C66 C67 -0.4(14) . . . . ?
C65 C66 C67 C68 2.6(17) . . . . ?
C66 C67 C68 C69 -4.1(18) . . . . ?
C67 C68 C69 C70 3.0(16) . . . . ?
C64 N11 C70 C69 -174.2(9) . . . . ?
Ir4 N11 C70 C69 15.1(17) . . . . ?
C64 N11 C70 C65 2.2(9) . . . . ?
Ir4 N11 C70 C65 -168.6(8) . . . . ?
C68 C69 C70 N11 175.2(9) . . . . ?
C68 C69 C70 C65 -0.8(13) . . . . ?
C66 C65 C70 N11 -177.3(8) . . . . ?
N10 C65 C70 N11 -1.1(9) . . . . ?
C66 C65 C70 C69 -0.5(13) . . . . ?
N10 C65 C70 C69 175.8(8) . . . . ?
C63 N12 C71 C72 178.8(9) . . . . ?
Ir4 N12 C71 C72 -20.0(16) . . . . ?
C63 N12 C71 C76 -0.6(8) . . . . ?
Ir4 N12 C71 C76 160.5(7) . . . . ?
N12 C71 C72 C73 179.4(9) . . . . ?
C76 C71 C72 C73 -1.1(12) . . . . ?
C71 C72 C73 C74 1.7(15) . . . . ?
C72 C73 C74 C75 -0.2(16) . . . . ?
C73 C74 C75 C76 -1.8(15) . . . . ?
C74 C75 C76 N9 178.1(9) . . . . ?
C74 C75 C76 C71 2.3(13) . . . . ?
C63 N9 C76 C75 -178.6(9) . . . . ?
Ir3 N9 C76 C75 11.9(16) . . . . ?
C63 N9 C76 C71 -2.3(8) . . . . ?
Ir3 N9 C76 C71 -171.8(7) . . . . ?
N12 C71 C76 C75 178.7(7) . . . . ?
C72 C71 C76 C75 -0.9(12) . . . . ?
N12 C71 C76 N9 1.9(8) . . . . ?
C72 C71 C76 N9 -177.6(7) . . . . ?
C81 N13 C77 C78 -2.1(12) . . . . ?
Ir3 N13 C77 C78 178.6(7) . . . . ?
N13 C77 C78 C79 0.3(14) . . . . ?
C77 C78 C79 C80 0.9(14) . . . . ?
C77 C78 C79 C82 179.4(9) . . . . ?
C78 C79 C80 C81 -0.2(14) . . . . ?
C82 C79 C80 C81 -178.7(9) . . . . ?
C77 N13 C81 C80 2.9(13) . . . . ?
Ir3 N13 C81 C80 -177.8(7) . . . . ?
C79 C80 C81 N13 -1.8(15) . . . . ?
C83 N14 C82 C79 -96.8(14) . . . . ?
C90 N14 C82 C79 92.7(14) . . . . ?
C80 C79 C82 N14 50.8(15) . . . . ?
C78 C79 C82 N14 -127.6(11) . . . . ?
C90 N14 C83 O5 -178.4(13) . . . . ?
C82 N14 C83 O5 10(2) . . . . ?
C90 N14 C83 C84 -4.2(14) . . . . ?
C82 N14 C83 C84 -175.8(10) . . . . ?
O5 C83 C84 C89 177.4(14) . . . . ?
N14 C83 C84 C89 3.3(14) . . . . ?
O5 C83 C84 C85 -3(2) . . . . ?
N14 C83 C84 C85 -177.2(12) . . . . ?
C89 C84 C85 C86 -0.1(17) . . . . ?
C83 C84 C85 C86 -179.5(11) . . . . ?
C84 C85 C86 C87 3.6(16) . . . . ?
C84 C85 C86 C94 -178.3(10) . . . . ?
C85 C86 C87 C88 -4.8(17) . . . . ?
C94 C86 C87 C88 177.2(10) . . . . ?
C86 C87 C88 C89 2.3(16) . . . . ?
C85 C84 C89 C88 -2.3(17) . . . . ?
C83 C84 C89 C88 177.2(10) . . . . ?
C85 C84 C89 C90 179.3(10) . . . . ?
C83 C84 C89 C90 -1.2(12) . . . . ?
C87 C88 C89 C84 1.2(16) . . . . ?
C87 C88 C89 C90 179.2(10) . . . . ?
C83 N14 C90 O6 -178.7(11) . . . . ?
C82 N14 C90 O6 -7.0(17) . . . . ?
C83 N14 C90 C89 3.4(12) . . . . ?
C82 N14 C90 C89 175.1(9) . . . . ?
C84 C89 C90 O6 -179.0(11) . . . . ?
C88 C89 C90 O6 2.8(18) . . . . ?
C84 C89 C90 N14 -1.2(11) . . . . ?
C88 C89 C90 N14 -179.4(10) . . . . ?
C99 N15 C91 O7 -7.2(15) . . . . ?
C98 N15 C91 O7 175.8(10) . . . . ?
C99 N15 C91 C92 173.2(9) . . . . ?
C98 N15 C91 C92 -3.9(11) . . . . ?
O7 C91 C92 C93 -0.6(19) . . . . ?
N15 C91 C92 C93 179.0(11) . . . . ?
O7 C91 C92 C97 -177.3(11) . . . . ?
N15 C91 C92 C97 2.3(12) . . . . ?
C97 C92 C93 C94 -2.9(17) . . . . ?
C91 C92 C93 C94 -179.3(11) . . . . ?
C92 C93 C94 C95 2.0(19) . . . . ?
C92 C93 C94 C86 -177.1(11) . . . . ?
C87 C86 C94 C95 137.5(13) . . . . ?
C85 C86 C94 C95 -40.6(17) . . . . ?
C87 C86 C94 C93 -43.4(16) . . . . ?
C85 C86 C94 C93 138.5(11) . . . . ?
C93 C94 C95 C96 0(2) . . . . ?
C86 C94 C95 C96 179.3(14) . . . . ?
C94 C95 C96 C97 -1(2) . . . . ?
C95 C96 C97 C92 1(2) . . . . ?
C95 C96 C97 C98 178.7(14) . . . . ?
C93 C92 C97 C96 2(2) . . . . ?
C91 C92 C97 C96 178.8(13) . . . . ?
C93 C92 C97 C98 -176.9(11) . . . . ?
C91 C92 C97 C98 0.2(14) . . . . ?
C96 C97 C98 O8 6(3) . . . . ?
C92 C97 C98 O8 -175.6(16) . . . . ?
C96 C97 C98 N15 179.1(16) . . . . ?
C92 C97 C98 N15 -2.5(14) . . . . ?
C91 N15 C98 O8 178.0(12) . . . . ?
C99 N15 C98 O8 0.9(18) . . . . ?
C91 N15 C98 C97 4.1(13) . . . . ?
C99 N15 C98 C97 -173.0(10) . . . . ?
C91 N15 C99 C102 88.3(11) . . . . ?
C98 N15 C99 C102 -95.0(11) . . . . ?
C104 N16 C100 C101 5.3(12) . . . . ?
Ir4 N16 C100 C101 -156.0(7) 3_666 . . . ?
N16 C100 C101 C102 -2.1(13) . . . . ?
C100 C101 C102 C103 -0.8(13) . . . . ?
C100 C101 C102 C99 177.0(8) . . . . ?
N15 C99 C102 C101 -23.3(13) . . . . ?
N15 C99 C102 C103 154.5(8) . . . . ?
C101 C102 C103 C104 0.5(13) . . . . ?
C99 C102 C103 C104 -177.3(8) . . . . ?
C100 N16 C104 C103 -5.5(12) . . . . ?
Ir4 N16 C104 C103 155.0(6) 3_666 . . . ?
C102 C103 C104 N16 2.7(13) . . . . ?
C119 C115 C116 C121 172.7(17) . . . . ?
C120 C115 C116 C121 -3(3) . . . . ?
Ir4 C115 C116 C121 -126.0(18) . . . . ?
C119 C115 C116 C117 -3.9(18) . . . . ?
C120 C115 C116 C117 -180.0(15) . . . . ?
Ir4 C115 C116 C117 57.4(11) . . . . ?
C119 C115 C116 Ir4 -61.4(12) . . . . ?
C120 C115 C116 Ir4 122.6(15) . . . . ?
C121 C116 C117 C122 -6(3) . . . . ?
C115 C116 C117 C122 170.3(19) . . . . ?
Ir4 C116 C117 C122 -130(2) . . . . ?
C121 C116 C117 C118 -175.7(18) . . . . ?
C115 C116 C117 C118 0.9(19) . . . . ?
Ir4 C116 C117 C118 60.8(14) . . . . ?
C121 C116 C117 Ir4 123.5(18) . . . . ?
C115 C116 C117 Ir4 -59.9(10) . . . . ?
C122 C117 C118 C119 -166(2) . . . . ?
C116 C117 C118 C119 3(2) . . . . ?
Ir4 C117 C118 C119 65.3(16) . . . . ?
C122 C117 C118 C123 6(4) . . . . ?
C116 C117 C118 C123 174(2) . . . . ?
Ir4 C117 C118 C123 -123(2) . . . . ?
C122 C117 C118 Ir4 129(2) . . . . ?
C116 C117 C118 Ir4 -62.8(12) . . . . ?
C117 C118 C119 C115 -5(3) . . . . ?
C123 C118 C119 C115 -176(2) . . . . ?
Ir4 C118 C119 C115 57.2(15) . . . . ?
C117 C118 C119 C124 -177.7(17) . . . . ?
C123 C118 C119 C124 11(4) . . . . ?
Ir4 C118 C119 C124 -115.2(17) . . . . ?
C117 C118 C119 Ir4 -62.5(15) . . . . ?
C123 C118 C119 Ir4 127(3) . . . . ?
C120 C115 C119 C118 -178.6(18) . . . . ?
C116 C115 C119 C118 6(2) . . . . ?
Ir4 C115 C119 C118 -54.7(16) . . . . ?
C120 C115 C119 C124 -6(3) . . . . ?
C116 C115 C119 C124 177.9(16) . . . . ?
Ir4 C115 C119 C124 117.4(18) . . . . ?
C120 C115 C119 Ir4 -123.9(17) . . . . ?
C116 C115 C119 Ir4 60.4(11) . . . . ?
C219 C215 C216 C217 0.0 . . . . ?
C220 C215 C216 C217 180.0 . . . . ?
Ir4 C215 C216 C217 66.0(5) . . . . ?
C219 C215 C216 C221 180.0 . . . . ?
C220 C215 C216 C221 0.0 . . . . ?
Ir4 C215 C216 C221 -114.0(5) . . . . ?
C219 C215 C216 Ir4 -66.0(5) . . . . ?
C220 C215 C216 Ir4 114.0(5) . . . . ?
C215 C216 C217 C218 0.0 . . . . ?
C221 C216 C217 C218 180.0 . . . . ?
Ir4 C216 C217 C218 61.2(5) . . . . ?
C215 C216 C217 C222 180.0 . . . . ?
C221 C216 C217 C222 0.0 . . . . ?
Ir4 C216 C217 C222 -118.8(5) . . . . ?
C215 C216 C217 Ir4 -61.2(5) . . . . ?
C221 C216 C217 Ir4 118.8(5) . . . . ?
C216 C217 C218 C219 0.0 . . . . ?
C222 C217 C218 C219 180.0 . . . . ?
Ir4 C217 C218 C219 57.8(5) . . . . ?
C216 C217 C218 C223 180.0 . . . . ?
C222 C217 C218 C223 0.0 . . . . ?
Ir4 C217 C218 C223 -122.2(5) . . . . ?
C216 C217 C218 Ir4 -57.8(5) . . . . ?
C222 C217 C218 Ir4 122.2(5) . . . . ?
C217 C218 C219 C215 0.0 . . . . ?
C223 C218 C219 C215 180.0 . . . . ?
Ir4 C218 C219 C215 60.1(5) . . . . ?
C217 C218 C219 C224 180.0 . . . . ?
C223 C218 C219 C224 0.0 . . . . ?
Ir4 C218 C219 C224 -119.9(5) . . . . ?
C217 C218 C219 Ir4 -60.1(5) . . . . ?
C223 C218 C219 Ir4 119.9(5) . . . . ?
C216 C215 C219 C218 0.0 . . . . ?
C220 C215 C219 C218 180.0 . . . . ?
Ir4 C215 C219 C218 -65.3(5) . . . . ?
C216 C215 C219 C224 180.0 . . . . ?
C220 C215 C219 C224 0.0 . . . . ?
Ir4 C215 C219 C224 114.7(5) . . . . ?
C216 C215 C219 Ir4 65.3(5) . . . . ?
C220 C215 C219 Ir4 -114.7(5) . . . . ?
O11 S1 C125 F2 -60.6(17) . . . . ?
O10 S1 C125 F2 179.9(15) . . . . ?
O9 S1 C125 F2 62.0(16) . . . . ?
O11 S1 C125 F1 178.6(17) . . . . ?
O10 S1 C125 F1 59.2(19) . . . . ?
O9 S1 C125 F1 -58.8(18) . . . . ?
O11 S1 C125 F3 59.6(14) . . . . ?
O10 S1 C125 F3 -59.9(13) . . . . ?
O9 S1 C125 F3 -177.8(12) . . . . ?
